data_4119448
loop_
_publ_author_name
'Polly L. Arnold'
'Emmalina Hollis'
'Gary S. Nichol'
'Jason B. Love'
'Jean-Christophe Griveau'
'Roberto Caciuffo'
'Nicola Magnani'
'Laurent Maron'
'Ludovic Castro'
'Ahmed Yahia'
'Samuel O. Odoh'
'Georg Schreckenbach'

_publ_section_title
;
 Oxo-Functionalization and Reduction of the Uranyl Ion through
 Lanthanide-Element Bond Homolysis: Synthetic, Structural, and Bonding
 Analysis of a Series of Singly Reduced Uranyl-Rare Earth 5f1-4fn
 Complexes
;
_journal_name_full 'Journal of the American Chemical Society'
_journal_page_first 3841
_journal_page_last 3854
_journal_paper_doi 10.1021/ja308993g
_journal_volume 135
_journal_year 2013
_chemical_formula_moiety 'C109 H105 Eu2 N21 O4 U2'
_chemical_formula_sum 'C109 H105 Eu2 N21 O4 U2'
_chemical_formula_weight 2553.12
_chemical_name_systematic
;
 ?
;
_space_group_IT_number 14
_symmetry_cell_setting monoclinic
_symmetry_space_group_name_Hall '-P 2ybc'
_symmetry_space_group_name_H-M 'P 1 21/c 1'
_atom_sites_solution_hydrogens geom
_atom_sites_solution_primary direct
_atom_sites_solution_secondary difmap
_audit_creation_method SHELXL-97
_cell_angle_alpha 90.00
_cell_angle_beta 108.125(3)
_cell_angle_gamma 90.00
_cell_formula_units_Z 4
_cell_length_a 16.4550(5)
_cell_length_b 27.5854(7)
_cell_length_c 23.1120(6)
_cell_measurement_reflns_used 19474
_cell_measurement_temperature 100(2)
_cell_measurement_theta_max 29.1746
_cell_measurement_theta_min 2.8834
_cell_volume 9970.4(5)
_computing_cell_refinement
;
CrysAlisPro, Oxford Diffraction Ltd.,
Version 1.171.33.55 (release 05-01-2010 CrysAlis171 .NET)
(compiled Jan  5 2010,16:28:46)
;
_computing_data_collection
;
CrysAlisPro, Oxford Diffraction Ltd.,
Version 1.171.33.55 (release 05-01-2010 CrysAlis171 .NET)
(compiled Jan  5 2010,16:28:46)
;
_computing_data_reduction
;
CrysAlisPro, Oxford Diffraction Ltd.,
Version 1.171.33.55 (release 05-01-2010 CrysAlis171 .NET)
(compiled Jan  5 2010,16:28:46)
;
_computing_molecular_graphics 'ORTEP (Farrugia, 1997)'
_computing_structure_refinement 'SHELXL-97 (Sheldrick, 2008)'
_computing_structure_solution 'SHELXS-97 (Sheldrick, 1990)'
_diffrn_ambient_temperature 100(2)
_diffrn_measured_fraction_theta_full 0.977
_diffrn_measured_fraction_theta_max 0.977
_diffrn_measurement_device_type 'Xcalibur, Eos'
_diffrn_measurement_method '\w scans'
_diffrn_radiation_monochromator graphite
_diffrn_radiation_source 'fine-focus sealed tube'
_diffrn_radiation_type MoK\a
_diffrn_radiation_wavelength 0.71073
_diffrn_reflns_av_R_equivalents 0.0501
_diffrn_reflns_av_sigmaI/netI 0.1335
_diffrn_reflns_limit_h_max 20
_diffrn_reflns_limit_h_min -21
_diffrn_reflns_limit_k_max 35
_diffrn_reflns_limit_k_min -35
_diffrn_reflns_limit_l_max 29
_diffrn_reflns_limit_l_min -29
_diffrn_reflns_number 76695
_diffrn_reflns_theta_full 27.50
_diffrn_reflns_theta_max 27.50
_diffrn_reflns_theta_min 2.89
_diffrn_standards_decay_% 0
_diffrn_standards_interval_time 0
_diffrn_standards_number 0
_exptl_absorpt_coefficient_mu 4.544
_exptl_absorpt_correction_T_max 1.00000
_exptl_absorpt_correction_T_min 0.75285
_exptl_absorpt_correction_type multi-scan
_exptl_absorpt_process_details
;
CrysAlisPro, Oxford Diffraction Ltd.,
Version 1.171.33.55 (release 05-01-2010 CrysAlis171 .NET)
(compiled Jan  5 2010,16:28:46)
empirical absorption correction using spherical harmonics,
 implemented in SCALE3 ABSPACK scaling algorithm.
;
_exptl_crystal_colour orange
_exptl_crystal_density_diffrn 1.701
_exptl_crystal_description plate
_exptl_crystal_F_000 4992
_exptl_crystal_size_max 0.255
_exptl_crystal_size_mid 0.137
_exptl_crystal_size_min 0.03
_refine_diff_density_max 2.196
_refine_diff_density_min -1.380
_refine_diff_density_rms 0.111
_refine_ls_extinction_method none
_refine_ls_goodness_of_fit_ref 0.745
_refine_ls_hydrogen_treatment constr
_refine_ls_matrix_type full
_refine_ls_number_parameters 1314
_refine_ls_number_reflns 22366
_refine_ls_number_restraints 18
_refine_ls_restrained_S_all 0.745
_refine_ls_R_factor_all 0.0707
_refine_ls_R_factor_gt 0.0298
_refine_ls_shift/su_max 0.005
_refine_ls_shift/su_mean 0.000
_refine_ls_structure_factor_coef Fsqd
_refine_ls_weighting_details 'calc w=1/[\s^2^(Fo^2^)+(0.0125P)^2^+0.0000P] where P=(Fo^2^+2Fc^2^)/3'
_refine_ls_weighting_scheme calc
_refine_ls_wR_factor_gt 0.0424
_refine_ls_wR_factor_ref 0.0444
_reflns_number_gt 12649
_reflns_number_total 22366
_reflns_threshold_expression >2\s(I)
_cod_data_source_file ja308993g_si_011.cif
_cod_data_source_block p10088
_cod_database_code 4119448

loop_
_symmetry_equiv_pos_as_xyz
'x, y, z'
'-x, y+1/2, -z+1/2'
'-x, -y, -z'
'x, -y-1/2, z-1/2'

loop_
_atom_site_label
_atom_site_type_symbol
_atom_site_fract_x
_atom_site_fract_y
_atom_site_fract_z
_atom_site_U_iso_or_equiv
_atom_site_adp_type
_atom_site_occupancy
_atom_site_symmetry_multiplicity
_atom_site_calc_flag
_atom_site_refinement_flags
_atom_site_disorder_assembly
_atom_site_disorder_group
C1 C 0.7181(3) 0.00266(15) 0.93725(18) 0.0253(11) Uani 1 1 d . . .
H1 H 0.7741 0.0143 0.9416 0.030 Uiso 1 1 calc R . .
C2 C 0.6828(3) -0.03427(15) 0.89386(18) 0.0234(11) Uani 1 1 d . . .
C3 C 0.7156(3) -0.06006(16) 0.85491(19) 0.0321(12) Uani 1 1 d . . .
H3 H 0.7722 -0.0582 0.8525 0.039 Uiso 1 1 calc R . .
C4 C 0.6501(3) -0.08917(15) 0.82006(19) 0.0324(12) Uani 1 1 d . . .
H4 H 0.6531 -0.1111 0.7891 0.039 Uiso 1 1 calc R . .
C5 C 0.5789(3) -0.08034(15) 0.83878(19) 0.0275(11) Uani 1 1 d . . .
C6 C 0.4892(3) -0.10238(16) 0.81522(19) 0.0302(12) Uani 1 1 d . . .
C7 C 0.4722(3) -0.13127(15) 0.86709(19) 0.0369(12) Uani 1 1 d . . .
H7A H 0.5147 -0.1572 0.8802 0.055 Uiso 1 1 calc R . .
H7B H 0.4148 -0.1455 0.8527 0.055 Uiso 1 1 calc R . .
H7C H 0.4762 -0.1096 0.9015 0.055 Uiso 1 1 calc R . .
C8 C 0.4838(3) -0.13702(16) 0.76244(19) 0.0449(14) Uani 1 1 d . . .
H8A H 0.4990 -0.1196 0.7303 0.067 Uiso 1 1 calc R . .
H8B H 0.4253 -0.1495 0.7462 0.067 Uiso 1 1 calc R . .
H8C H 0.5235 -0.1641 0.7770 0.067 Uiso 1 1 calc R . .
C9 C 0.4251(3) -0.06209(16) 0.79503(18) 0.0255(11) Uani 1 1 d . . .
C10 C 0.3669(3) -0.05335(18) 0.73694(19) 0.0367(12) Uani 1 1 d . . .
H10 H 0.3597 -0.0727 0.7017 0.044 Uiso 1 1 calc R . .
C11 C 0.3222(3) -0.01158(17) 0.74033(18) 0.0364(12) Uani 1 1 d . . .
H11 H 0.2789 0.0032 0.7080 0.044 Uiso 1 1 calc R . .
C12 C 0.3532(3) 0.00485(16) 0.80110(18) 0.0260(11) Uani 1 1 d . . .
C13 C 0.3326(3) 0.04628(16) 0.82849(19) 0.0311(12) Uani 1 1 d . . .
H13 H 0.2908 0.0682 0.8048 0.037 Uiso 1 1 calc R . .
C14 C 0.3574(2) 0.10300(16) 0.90702(19) 0.0258(11) Uani 1 1 d . . .
C15 C 0.3329(2) 0.10839(16) 0.95968(19) 0.0307(12) Uani 1 1 d . . .
H15 H 0.3251 0.0801 0.9808 0.037 Uiso 1 1 calc R . .
C16 C 0.3198(3) 0.15327(18) 0.9819(2) 0.0369(13) Uani 1 1 d . . .
C17 C 0.2911(3) 0.15755(17) 1.0370(2) 0.0521(15) Uani 1 1 d . . .
H17A H 0.3302 0.1790 1.0668 0.078 Uiso 1 1 calc R . .
H17B H 0.2911 0.1254 1.0551 0.078 Uiso 1 1 calc R . .
H17C H 0.2332 0.1711 1.0254 0.078 Uiso 1 1 calc R . .
C18 C 0.3239(4) 0.24461(18) 0.9753(3) 0.087(2) Uani 1 1 d . . .
H18A H 0.2700 0.2469 0.9849 0.131 Uiso 1 1 calc R . .
H18B H 0.3242 0.2687 0.9443 0.131 Uiso 1 1 calc R . .
H18C H 0.3719 0.2507 1.0122 0.131 Uiso 1 1 calc R . .
C19 C 0.3322(3) 0.19465(18) 0.9517(2) 0.0477(14) Uani 1 1 d . . .
C20 C 0.3579(3) 0.18942(17) 0.9002(2) 0.0403(13) Uani 1 1 d . . .
H20 H 0.3674 0.2179 0.8801 0.048 Uiso 1 1 calc R . .
C21 C 0.3705(3) 0.14460(17) 0.8765(2) 0.0302(12) Uani 1 1 d . . .
C22 C 0.3677(3) 0.16857(16) 0.7796(2) 0.0367(13) Uani 1 1 d . . .
H22 H 0.3106 0.1788 0.7740 0.044 Uiso 1 1 calc R . .
C23 C 0.4065(3) 0.18079(18) 0.7351(2) 0.0436(14) Uani 1 1 d . . .
C24 C 0.3714(4) 0.1989(2) 0.6760(2) 0.078(2) Uani 1 1 d . . .
H24 H 0.3129 0.2064 0.6565 0.093 Uiso 1 1 calc R . .
C25 C 0.4362(4) 0.2040(2) 0.6518(3) 0.085(2) Uani 1 1 d . . .
H25 H 0.4317 0.2149 0.6119 0.103 Uiso 1 1 calc R . .
C26 C 0.5106(4) 0.19003(18) 0.6968(2) 0.0509(15) Uani 1 1 d . . .
C27 C 0.5999(4) 0.18919(19) 0.6897(2) 0.0515(15) Uani 1 1 d . . .
C28 C 0.6123(4) 0.2359(2) 0.6587(3) 0.106(3) Uani 1 1 d . . .
H28A H 0.5636 0.2408 0.6219 0.159 Uiso 1 1 calc R . .
H28B H 0.6650 0.2338 0.6477 0.159 Uiso 1 1 calc R . .
H28C H 0.6162 0.2632 0.6866 0.159 Uiso 1 1 calc R . .
C29 C 0.6058(3) 0.1468(2) 0.6484(2) 0.0709(19) Uani 1 1 d . . .
H29A H 0.6018 0.1162 0.6688 0.106 Uiso 1 1 calc R . .
H29B H 0.6605 0.1483 0.6399 0.106 Uiso 1 1 calc R . .
H29C H 0.5587 0.1489 0.6101 0.106 Uiso 1 1 calc R . .
C30 C 0.6724(3) 0.18438(18) 0.7496(2) 0.0428(14) Uani 1 1 d . . .
C31 C 0.7505(4) 0.2065(2) 0.7630(2) 0.074(2) Uani 1 1 d . . .
H31 H 0.7684 0.2291 0.7384 0.089 Uiso 1 1 calc R . .
C32 C 0.7989(4) 0.1887(2) 0.8203(2) 0.077(2) Uani 1 1 d . . .
H32 H 0.8561 0.1974 0.8421 0.093 Uiso 1 1 calc R . .
C33 C 0.7485(3) 0.15654(17) 0.8391(2) 0.0372(13) Uani 1 1 d . . .
C34 C 0.7644(3) 0.13657(16) 0.8979(2) 0.0350(12) Uani 1 1 d . . .
H34 H 0.8196 0.1408 0.9265 0.042 Uiso 1 1 calc R . .
C35 C 0.7272(2) 0.10616(16) 0.97933(19) 0.0250(11) Uani 1 1 d . . .
C36 C 0.7582(2) 0.14562(16) 1.01819(19) 0.0298(12) Uani 1 1 d . . .
H36 H 0.7699 0.1750 1.0008 0.036 Uiso 1 1 calc R . .
C37 C 0.7728(3) 0.14414(16) 1.08062(19) 0.0284(11) Uani 1 1 d . . .
C38 C 0.8059(3) 0.18834(16) 1.11928(18) 0.0441(14) Uani 1 1 d . . .
H38A H 0.7704 0.1946 1.1455 0.066 Uiso 1 1 calc R . .
H38B H 0.8038 0.2164 1.0929 0.066 Uiso 1 1 calc R . .
H38C H 0.8651 0.1827 1.1446 0.066 Uiso 1 1 calc R . .
C39 C 0.7670(3) 0.09838(16) 1.17323(17) 0.0398(13) Uani 1 1 d . . .
H39A H 0.8239 0.1108 1.1957 0.060 Uiso 1 1 calc R . .
H39B H 0.7623 0.0645 1.1846 0.060 Uiso 1 1 calc R . .
H39C H 0.7234 0.1178 1.1832 0.060 Uiso 1 1 calc R . .
C40 C 0.7541(2) 0.10142(17) 1.10640(18) 0.0262(11) Uani 1 1 d . . .
C41 C 0.7233(2) 0.06235(16) 1.06824(18) 0.0274(11) Uani 1 1 d . . .
H41 H 0.7107 0.0333 1.0858 0.033 Uiso 1 1 calc R . .
C42 C 0.7097(2) 0.06305(15) 1.00581(18) 0.0217(10) Uani 1 1 d . . .
C43 C 0.5636(3) 0.1874(2) 0.9569(2) 0.0508(15) Uani 1 1 d . . .
H43 H 0.5452 0.1568 0.9669 0.061 Uiso 1 1 calc R . .
C44 C 0.5761(4) 0.2246(3) 0.9994(3) 0.079(2) Uani 1 1 d . . .
H44 H 0.5678 0.2197 1.0379 0.095 Uiso 1 1 calc R . .
C45 C 0.6007(5) 0.2681(3) 0.9832(4) 0.104(3) Uani 1 1 d . . .
H45 H 0.6088 0.2948 1.0104 0.125 Uiso 1 1 calc R . .
C46 C 0.6138(4) 0.2740(2) 0.9285(4) 0.087(2) Uani 1 1 d . . .
H46 H 0.6330 0.3041 0.9178 0.105 Uiso 1 1 calc R . .
C47 C 0.5987(3) 0.2356(2) 0.8891(3) 0.0533(16) Uani 1 1 d . . .
H47 H 0.6047 0.2402 0.8499 0.064 Uiso 1 1 calc R . .
C48 C 0.5634(3) 0.02107(17) 0.7472(2) 0.0363(13) Uani 1 1 d . . .
H48 H 0.6039 0.0137 0.7855 0.044 Uiso 1 1 calc R . .
C49 C 0.5580(3) -0.00993(17) 0.7002(2) 0.0397(13) Uani 1 1 d . . .
H49 H 0.5949 -0.0372 0.7056 0.048 Uiso 1 1 calc R . .
C50 C 0.4976(3) -0.00061(18) 0.6446(2) 0.0430(14) Uani 1 1 d . . .
H50 H 0.4924 -0.0212 0.6107 0.052 Uiso 1 1 calc R . .
C51 C 0.4457(3) 0.03874(19) 0.6394(2) 0.0450(14) Uani 1 1 d . . .
H51 H 0.4023 0.0455 0.6022 0.054 Uiso 1 1 calc R . .
C52 C 0.4572(3) 0.06861(18) 0.6892(2) 0.0496(15) Uani 1 1 d . . .
H52 H 0.4213 0.0962 0.6848 0.059 Uiso 1 1 calc R . .
C101 C 0.7992(3) 0.89255(16) 0.46788(18) 0.0268(11) Uani 1 1 d . . .
H101 H 0.7406 0.8847 0.4601 0.032 Uiso 1 1 calc R . .
C102 C 0.8577(3) 0.85562(16) 0.46663(18) 0.0267(11) Uani 1 1 d . . .
C103 C 0.8440(3) 0.80625(16) 0.45355(19) 0.0357(13) Uani 1 1 d . . .
H103 H 0.7908 0.7897 0.4427 0.043 Uiso 1 1 calc R . .
C104 C 0.9228(3) 0.78655(16) 0.45947(19) 0.0347(12) Uani 1 1 d . . .
H104 H 0.9341 0.7536 0.4530 0.042 Uiso 1 1 calc R . .
C105 C 0.9833(3) 0.82354(15) 0.47662(19) 0.0274(11) Uani 1 1 d . . .
C106 C 1.0800(3) 0.82121(15) 0.4915(2) 0.0315(12) Uani 1 1 d . . .
C107 C 1.1077(3) 0.85226(16) 0.44568(19) 0.0373(13) Uani 1 1 d . . .
H10A H 1.0913 0.8861 0.4487 0.056 Uiso 1 1 calc R . .
H10B H 1.0796 0.8403 0.4043 0.056 Uiso 1 1 calc R . .
H10C H 1.1699 0.8502 0.4547 0.056 Uiso 1 1 calc R . .
C108 C 1.1073(3) 0.76830(16) 0.4861(2) 0.0540(16) Uani 1 1 d . . .
H10D H 1.1693 0.7669 0.4944 0.081 Uiso 1 1 calc R . .
H10E H 1.0786 0.7563 0.4449 0.081 Uiso 1 1 calc R . .
H10F H 1.0911 0.7481 0.5157 0.081 Uiso 1 1 calc R . .
C109 C 1.1222(3) 0.83983(15) 0.5558(2) 0.0254(11) Uani 1 1 d . . .
C110 C 1.1797(3) 0.81542(16) 0.6058(2) 0.0357(13) Uani 1 1 d . . .
H110 H 1.2020 0.7836 0.6058 0.043 Uiso 1 1 calc R . .
C111 C 1.1971(3) 0.84687(16) 0.6544(2) 0.0307(12) Uani 1 1 d . . .
H111 H 1.2345 0.8412 0.6944 0.037 Uiso 1 1 calc R . .
C112 C 1.1494(3) 0.88847(15) 0.63383(19) 0.0224(11) Uani 1 1 d . . .
C113 C 1.1421(3) 0.93176(16) 0.66418(18) 0.0276(12) Uani 1 1 d . . .
H113 H 1.1716 0.9343 0.7065 0.033 Uiso 1 1 calc R . .
C114 C 1.0833(2) 1.00761(16) 0.67377(18) 0.0223(10) Uani 1 1 d . . .
C115 C 1.1082(2) 1.05350(16) 0.66263(18) 0.0272(11) Uani 1 1 d . . .
H115 H 1.1314 1.0579 0.6301 0.033 Uiso 1 1 calc R . .
C116 C 1.1006(3) 1.09337(17) 0.6969(2) 0.0352(12) Uani 1 1 d . . .
C117 C 1.1304(3) 1.14225(16) 0.6835(2) 0.0544(16) Uani 1 1 d . . .
H11A H 1.0809 1.1635 0.6669 0.082 Uiso 1 1 calc R . .
H11B H 1.1615 1.1388 0.6538 0.082 Uiso 1 1 calc R . .
H11C H 1.1684 1.1564 0.7212 0.082 Uiso 1 1 calc R . .
C118 C 1.0533(4) 1.12942(17) 0.7824(2) 0.0744(19) Uani 1 1 d . . .
H11D H 1.1092 1.1427 0.8054 0.112 Uiso 1 1 calc R . .
H11E H 1.0236 1.1182 0.8107 0.112 Uiso 1 1 calc R . .
H11F H 1.0191 1.1547 0.7559 0.112 Uiso 1 1 calc R . .
C119 C 1.0654(3) 1.08696(17) 0.7436(2) 0.0429(14) Uani 1 1 d . . .
C120 C 1.0395(3) 1.04105(17) 0.75377(19) 0.0392(13) Uani 1 1 d . . .
H120 H 1.0150 1.0371 0.7857 0.047 Uiso 1 1 calc R . .
C121 C 1.0468(3) 0.99985(16) 0.72026(18) 0.0278(11) Uani 1 1 d . . .
C122 C 1.0296(3) 0.94319(17) 0.7889(2) 0.0348(12) Uani 1 1 d . . .
H122 H 1.0730 0.9605 0.8185 0.042 Uiso 1 1 calc R . .
C123 C 0.9861(3) 0.90556(19) 0.8090(2) 0.0398(13) Uani 1 1 d . A .
C124 C 0.9988(4) 0.8889(2) 0.8678(2) 0.0724(19) Uani 1 1 d . . .
H124 H 1.0418 0.8990 0.9037 0.087 Uiso 1 1 calc R . .
C125 C 0.9365(4) 0.8546(2) 0.8636(3) 0.081(2) Uani 1 1 d . . .
H125 H 0.9282 0.8370 0.8966 0.098 Uiso 1 1 calc R . .
C126 C 0.8884(3) 0.85003(19) 0.8033(2) 0.0447(15) Uani 1 1 d . . .
C127 C 0.8178(3) 0.8135(2) 0.7759(3) 0.0536(16) Uani 1 1 d . . .
C128 C 0.8590(3) 0.76766(18) 0.7578(3) 0.093(2) Uani 1 1 d . . .
H12A H 0.8146 0.7434 0.7404 0.140 Uiso 1 1 calc R . .
H12B H 0.9014 0.7542 0.7939 0.140 Uiso 1 1 calc R . .
H12C H 0.8871 0.7765 0.7276 0.140 Uiso 1 1 calc R . .
C129 C 0.7768(3) 0.7982(2) 0.8246(2) 0.087(2) Uani 1 1 d . . .
H12D H 0.7504 0.8266 0.8371 0.130 Uiso 1 1 calc R . .
H12E H 0.8209 0.7849 0.8600 0.130 Uiso 1 1 calc R . .
H12F H 0.7330 0.7735 0.8077 0.130 Uiso 1 1 calc R . .
C130 C 0.7472(3) 0.83140(16) 0.7192(2) 0.0396(13) Uani 1 1 d . . .
C131 C 0.6616(3) 0.81558(17) 0.6989(2) 0.0491(15) Uani 1 1 d . . .
H131 H 0.6358 0.7933 0.7192 0.059 Uiso 1 1 calc R . .
C132 C 0.6224(3) 0.83809(17) 0.6447(2) 0.0430(14) Uani 1 1 d . . .
H132 H 0.5643 0.8347 0.6204 0.052 Uiso 1 1 calc R . .
C133 C 0.6843(3) 0.86716(16) 0.6317(2) 0.0324(12) Uani 1 1 d . A .
C134 C 0.6771(3) 0.89829(15) 0.5833(2) 0.0313(12) Uani 1 1 d . . .
H134 H 0.6221 0.9029 0.5545 0.038 Uiso 1 1 calc R . .
C135 C 0.7218(3) 0.96192(16) 0.53375(19) 0.0246(11) Uani 1 1 d . . .
C136 C 0.6634(2) 0.99649(16) 0.53961(17) 0.0273(11) Uani 1 1 d . . .
H136 H 0.6336 0.9906 0.5681 0.033 Uiso 1 1 calc R . .
C137 C 0.6462(3) 1.03882(16) 0.50651(18) 0.0250(11) Uani 1 1 d . . .
C138 C 0.5819(3) 1.07425(16) 0.51510(19) 0.0391(13) Uani 1 1 d . . .
H13A H 0.5502 1.0594 0.5401 0.059 Uiso 1 1 calc R . .
H13B H 0.5420 1.0831 0.4753 0.059 Uiso 1 1 calc R . .
H13C H 0.6114 1.1034 0.5355 0.059 Uiso 1 1 calc R . .
C139 C 0.6785(3) 1.09512(15) 0.43101(19) 0.0356(12) Uani 1 1 d . . .
H13D H 0.7158 1.0959 0.4053 0.053 Uiso 1 1 calc R . .
H13E H 0.6921 1.1225 0.4595 0.053 Uiso 1 1 calc R . .
H13F H 0.6187 1.0974 0.4054 0.053 Uiso 1 1 calc R . .
C140 C 0.6919(2) 1.04852(16) 0.46608(18) 0.0237(11) Uani 1 1 d . . .
C141 C 0.7504(2) 1.01461(16) 0.45972(17) 0.0237(11) Uani 1 1 d . . .
H141 H 0.7820 1.0214 0.4325 0.028 Uiso 1 1 calc R . .
C142 C 0.7650(2) 0.97118(16) 0.49117(18) 0.0229(11) Uani 1 1 d . . .
C143 C 0.8386(3) 1.0306(2) 0.6579(2) 0.0421(14) Uani 1 1 d . . .
H143 H 0.8574 1.0278 0.6231 0.051 Uiso 1 1 calc R . .
C144 C 0.8224(3) 1.07619(19) 0.6764(2) 0.0521(15) Uani 1 1 d . . .
H144 H 0.8285 1.1041 0.6541 0.063 Uiso 1 1 calc R . .
C145 C 0.7974(3) 1.0804(2) 0.7274(3) 0.0639(18) Uani 1 1 d . . .
H145 H 0.7870 1.1115 0.7415 0.077 Uiso 1 1 calc R . .
C146 C 0.7875(3) 1.0393(2) 0.7579(3) 0.0681(18) Uani 1 1 d . . .
H146 H 0.7704 1.0414 0.7935 0.082 Uiso 1 1 calc R . .
C147 C 0.8029(3) 0.9949(2) 0.7359(2) 0.0503(15) Uani 1 1 d . . .
H147 H 0.7945 0.9665 0.7567 0.060 Uiso 1 1 calc R . .
C200 C 0.8904(5) 0.9320(5) 0.0387(4) 0.146(4) Uani 1 1 d . . .
H200 H 0.8301 0.9284 0.0234 0.175 Uiso 1 1 calc R . .
C201 C 0.9430(8) 0.8932(4) 0.0379(5) 0.179(5) Uani 1 1 d . . .
H201 H 0.9179 0.8635 0.0202 0.215 Uiso 1 1 calc R . .
C202 C 1.0178(6) 0.8957(4) 0.0582(5) 0.158(5) Uani 1 1 d . . .
H202 H 1.0515 0.8673 0.0605 0.190 Uiso 1 1 calc R . .
C203 C 1.0542(6) 0.9359(5) 0.0773(5) 0.181(5) Uani 1 1 d . . .
H203 H 1.1148 0.9368 0.0884 0.217 Uiso 1 1 calc R . .
C204 C 1.0151(6) 0.9762(3) 0.0828(3) 0.118(3) Uani 1 1 d . . .
H204 H 1.0467 1.0042 0.1004 0.141 Uiso 1 1 calc R . .
N1 N 0.6758(2) 0.02113(12) 0.97140(14) 0.0231(9) Uani 1 1 d . . .
N2 N 0.5976(2) -0.04655(12) 0.88411(14) 0.0251(9) Uani 1 1 d . . .
N3 N 0.4166(2) -0.02731(13) 0.83403(14) 0.0265(9) Uani 1 1 d . . .
N4 N 0.3700(2) 0.05548(13) 0.88650(15) 0.0263(9) Uani 1 1 d . . .
N5 N 0.4072(2) 0.14379(12) 0.82819(16) 0.0289(9) Uani 1 1 d . . .
N6 N 0.4929(3) 0.17491(12) 0.74709(16) 0.0349(10) Uani 1 1 d . . .
N7 N 0.6695(2) 0.15297(12) 0.79467(16) 0.0307(10) Uani 1 1 d . . .
N8 N 0.7078(2) 0.11269(12) 0.91496(15) 0.0246(9) Uani 1 1 d . . .
N9 N 0.5760(2) 0.19217(15) 0.90335(18) 0.0381(11) Uani 1 1 d . . .
N10 N 0.5162(2) 0.06100(14) 0.74359(15) 0.0324(10) Uani 1 1 d . . .
N101 N 0.8241(2) 0.93731(13) 0.47947(14) 0.0243(9) Uani 1 1 d . . .
N102 N 0.9439(2) 0.86601(12) 0.48093(14) 0.0216(8) Uani 1 1 d . . .
N103 N 1.1041(2) 0.88418(12) 0.57291(15) 0.0223(9) Uani 1 1 d . . .
N104 N 1.0965(2) 0.96854(13) 0.63647(14) 0.0228(9) Uani 1 1 d . . .
N105 N 1.0130(2) 0.95532(12) 0.73158(15) 0.0268(9) Uani 1 1 d . A .
N106 N 0.9189(2) 0.88136(14) 0.76933(16) 0.0366(10) Uani 1 1 d . A .
N107 N 0.7612(2) 0.86266(13) 0.67821(19) 0.0392(11) Uani 1 1 d . A .
N108 N 0.7413(2) 0.92151(13) 0.57498(15) 0.0278(9) Uani 1 1 d . A .
N109 N 0.8287(2) 0.98974(14) 0.68719(17) 0.0368(10) Uani 1 1 d . A .
N200 N 0.9261(6) 0.9769(4) 0.0623(3) 0.158(3) Uani 1 1 d . . .
O1 O 0.53676(16) 0.05931(9) 0.88375(11) 0.0263(7) Uani 1 1 d . . .
O2 O 0.48850(15) -0.04322(8) 0.98015(10) 0.0196(7) Uani 1 1 d . . .
O3 O 0.93897(16) 0.92609(10) 0.59321(12) 0.0297(7) Uani 1 1 d . A .
O4 O 1.03776(15) 0.97134(9) 0.47414(11) 0.0205(7) Uani 1 1 d . . .
Eu1 Eu 0.558989(14) 0.121863(8) 0.831568(10) 0.02609(6) Uani 1 1 d . . .
Eu2 Eu 0.879455(14) 0.908600(8) 0.665166(10) 0.02888(6) Uani 1 1 d . . .
U1 U 0.512113(10) 0.006673(6) 0.928907(7) 0.02119(4) Uani 1 1 d . . .
U2 U 0.989028(10) 0.944799(6) 0.533147(7) 0.01921(4) Uani 1 1 d . . .
N110 N 0.9073(10) 0.8231(5) 0.6359(7) 0.043(4) Uani 0.481(7) 1 d PU A 1
C148 C 0.8502(7) 0.7873(4) 0.6176(5) 0.045(4) Uani 0.481(7) 1 d P A 1
H148 H 0.7914 0.7952 0.6085 0.054 Uiso 0.481(7) 1 calc PR A 1
C149 C 0.8711(9) 0.7406(4) 0.6112(5) 0.047(4) Uani 0.481(7) 1 d P A 1
H149 H 0.8285 0.7161 0.6022 0.057 Uiso 0.481(7) 1 calc PR A 1
C150 C 0.9530(17) 0.7293(8) 0.6177(13) 0.057(6) Uani 0.481(7) 1 d P A 1
H150 H 0.9690 0.6972 0.6110 0.069 Uiso 0.481(7) 1 calc PR A 1
C152 C 0.9875(11) 0.8126(7) 0.6435(11) 0.058(5) Uani 0.481(7) 1 d PU A 1
H152 H 1.0300 0.8372 0.6555 0.069 Uiso 0.481(7) 1 calc PR A 1
C151 C 1.0109(15) 0.7647(7) 0.6340(16) 0.073(7) Uani 0.481(7) 1 d P A 1
H151 H 1.0693 0.7575 0.6393 0.088 Uiso 0.481(7) 1 calc PR A 1
N111 N 0.9591(11) 0.8309(4) 0.6601(6) 0.043(3) Uani 0.519(7) 1 d PU A 2
C153 C 0.9294(14) 0.8039(6) 0.6117(6) 0.054(4) Uani 0.519(7) 1 d P A 2
H153 H 0.8914 0.8191 0.5768 0.065 Uiso 0.519(7) 1 calc PR A 2
C154 C 0.947(2) 0.7561(9) 0.6058(10) 0.073(7) Uani 0.519(7) 1 d P A 2
H154 H 0.9199 0.7382 0.5699 0.088 Uiso 0.519(7) 1 calc PR A 2
C156 C 1.0430(6) 0.7643(4) 0.7056(6) 0.054(4) Uani 0.519(7) 1 d P A 2
H156 H 1.0862 0.7517 0.7398 0.064 Uiso 0.519(7) 1 calc PR A 2
C155 C 1.0071(16) 0.7355(8) 0.6556(9) 0.065(5) Uani 0.519(7) 1 d P A 2
H155 H 1.0229 0.7024 0.6552 0.078 Uiso 0.519(7) 1 calc PR A 2
C157 C 1.0164(6) 0.8109(4) 0.7056(5) 0.043(3) Uani 0.519(7) 1 d P A 2
H157 H 1.0411 0.8299 0.7410 0.052 Uiso 0.519(7) 1 calc PR A 2

loop_
_atom_site_aniso_label
_atom_site_aniso_U_11
_atom_site_aniso_U_22
_atom_site_aniso_U_33
_atom_site_aniso_U_23
_atom_site_aniso_U_13
_atom_site_aniso_U_12
C1 0.022(3) 0.025(3) 0.028(3) 0.010(2) 0.005(2) 0.002(2)
C2 0.024(3) 0.021(3) 0.022(3) 0.001(2) 0.003(2) -0.001(2)
C3 0.031(3) 0.037(3) 0.034(3) -0.001(3) 0.018(2) 0.005(3)
C4 0.049(3) 0.023(3) 0.031(3) -0.005(2) 0.020(3) 0.002(3)
C5 0.036(3) 0.021(3) 0.027(3) 0.000(2) 0.012(2) 0.004(2)
C6 0.027(3) 0.031(3) 0.031(3) -0.010(2) 0.007(2) -0.002(2)
C7 0.044(3) 0.029(3) 0.040(3) -0.004(3) 0.017(3) -0.002(2)
C8 0.048(3) 0.043(3) 0.044(3) -0.025(3) 0.015(3) -0.013(3)
C9 0.031(3) 0.029(3) 0.021(2) -0.005(2) 0.015(2) -0.011(2)
C10 0.038(3) 0.050(4) 0.021(3) -0.012(3) 0.007(2) -0.011(3)
C11 0.038(3) 0.046(3) 0.018(3) 0.004(3) -0.002(2) -0.007(3)
C12 0.025(3) 0.025(3) 0.025(3) 0.000(2) 0.003(2) -0.007(2)
C13 0.028(3) 0.030(3) 0.030(3) 0.004(3) 0.003(2) -0.001(2)
C14 0.020(3) 0.026(3) 0.025(3) 0.000(2) -0.001(2) 0.002(2)
C15 0.031(3) 0.033(3) 0.029(3) 0.004(2) 0.011(2) 0.002(2)
C16 0.050(3) 0.028(3) 0.036(3) 0.003(3) 0.020(3) 0.007(3)
C17 0.062(4) 0.055(4) 0.048(3) -0.003(3) 0.029(3) 0.020(3)
C18 0.159(6) 0.035(4) 0.104(5) -0.012(4) 0.093(5) 0.008(4)
C19 0.065(4) 0.034(4) 0.055(4) -0.008(3) 0.035(3) 0.004(3)
C20 0.059(4) 0.024(3) 0.044(3) 0.002(3) 0.024(3) -0.002(3)
C21 0.035(3) 0.027(3) 0.028(3) -0.003(2) 0.008(2) 0.005(2)
C22 0.042(3) 0.034(3) 0.033(3) -0.001(3) 0.010(3) 0.013(3)
C23 0.057(4) 0.047(4) 0.028(3) 0.012(3) 0.015(3) 0.024(3)
C24 0.094(5) 0.098(5) 0.036(4) 0.022(4) 0.013(4) 0.059(4)
C25 0.109(6) 0.115(6) 0.040(4) 0.047(4) 0.035(4) 0.071(5)
C26 0.091(5) 0.036(3) 0.031(3) 0.012(3) 0.028(3) 0.019(3)
C27 0.093(5) 0.042(4) 0.027(3) 0.013(3) 0.030(3) 0.012(3)
C28 0.155(7) 0.085(5) 0.098(5) 0.074(4) 0.070(5) 0.028(5)
C29 0.077(4) 0.111(5) 0.023(3) -0.020(3) 0.013(3) 0.020(4)
C30 0.078(4) 0.034(3) 0.026(3) -0.001(3) 0.030(3) -0.005(3)
C31 0.124(6) 0.063(4) 0.038(4) 0.006(3) 0.029(4) -0.058(4)
C32 0.100(5) 0.092(5) 0.043(4) -0.020(4) 0.026(4) -0.072(4)
C33 0.050(4) 0.040(3) 0.028(3) -0.005(3) 0.021(3) -0.016(3)
C34 0.040(3) 0.033(3) 0.029(3) -0.009(3) 0.006(2) -0.010(3)
C35 0.025(3) 0.028(3) 0.021(3) 0.000(2) 0.007(2) -0.001(2)
C36 0.034(3) 0.025(3) 0.031(3) 0.004(2) 0.011(2) -0.004(2)
C37 0.031(3) 0.033(3) 0.019(3) -0.004(2) 0.004(2) -0.008(2)
C38 0.067(4) 0.043(3) 0.027(3) -0.011(3) 0.022(3) -0.020(3)
C39 0.040(3) 0.057(4) 0.021(3) -0.003(3) 0.007(2) -0.017(3)
C40 0.021(3) 0.039(3) 0.017(2) -0.001(2) 0.004(2) -0.006(2)
C41 0.026(3) 0.034(3) 0.022(2) 0.012(2) 0.007(2) -0.002(2)
C42 0.018(2) 0.019(3) 0.024(3) 0.000(2) 0.002(2) -0.006(2)
C43 0.043(3) 0.066(4) 0.042(3) -0.022(3) 0.011(3) 0.002(3)
C44 0.065(5) 0.111(6) 0.055(4) -0.051(5) 0.010(3) 0.003(4)
C45 0.097(6) 0.078(6) 0.128(8) -0.076(6) 0.022(6) -0.006(5)
C46 0.089(5) 0.035(4) 0.132(7) -0.027(5) 0.027(5) -0.013(4)
C47 0.057(4) 0.035(4) 0.068(4) -0.018(3) 0.021(3) -0.007(3)
C48 0.045(3) 0.039(3) 0.021(3) -0.003(3) 0.004(2) -0.004(3)
C49 0.054(3) 0.033(3) 0.035(3) -0.011(3) 0.018(3) -0.002(3)
C50 0.061(4) 0.044(4) 0.030(3) -0.010(3) 0.022(3) -0.012(3)
C51 0.052(4) 0.046(4) 0.029(3) -0.006(3) 0.000(3) -0.009(3)
C52 0.060(4) 0.045(4) 0.032(3) -0.004(3) -0.002(3) 0.010(3)
C101 0.023(3) 0.030(3) 0.030(3) -0.001(2) 0.012(2) -0.002(2)
C102 0.031(3) 0.026(3) 0.029(3) -0.006(2) 0.018(2) -0.008(2)
C103 0.044(3) 0.027(3) 0.041(3) -0.008(3) 0.020(3) -0.011(3)
C104 0.050(3) 0.015(3) 0.038(3) -0.010(2) 0.014(3) -0.002(3)
C105 0.044(3) 0.014(3) 0.029(3) -0.004(2) 0.017(2) 0.001(2)
C106 0.043(3) 0.016(3) 0.038(3) -0.005(2) 0.017(2) 0.006(2)
C107 0.037(3) 0.046(3) 0.035(3) -0.012(3) 0.019(2) 0.000(3)
C108 0.055(4) 0.035(3) 0.069(4) -0.026(3) 0.014(3) 0.013(3)
C109 0.031(3) 0.020(3) 0.032(3) 0.000(2) 0.019(2) 0.001(2)
C110 0.046(3) 0.019(3) 0.048(3) 0.007(3) 0.023(3) 0.009(2)
C111 0.037(3) 0.031(3) 0.027(3) 0.007(2) 0.014(2) 0.009(2)
C112 0.033(3) 0.012(3) 0.025(3) 0.006(2) 0.013(2) 0.001(2)
C113 0.031(3) 0.037(3) 0.017(2) 0.006(2) 0.012(2) -0.004(2)
C114 0.024(3) 0.022(3) 0.018(2) 0.001(2) 0.0020(19) 0.004(2)
C115 0.036(3) 0.028(3) 0.019(2) -0.006(2) 0.011(2) -0.006(2)
C116 0.050(3) 0.024(3) 0.030(3) -0.005(3) 0.011(3) -0.005(3)
C117 0.088(4) 0.033(3) 0.043(3) -0.017(3) 0.022(3) -0.011(3)
C118 0.131(5) 0.041(4) 0.072(4) -0.028(3) 0.062(4) -0.011(4)
C119 0.063(4) 0.024(3) 0.044(3) -0.017(3) 0.021(3) 0.000(3)
C120 0.058(4) 0.040(3) 0.025(3) -0.007(3) 0.022(3) 0.001(3)
C121 0.035(3) 0.026(3) 0.020(2) -0.002(2) 0.005(2) 0.005(2)
C122 0.041(3) 0.039(3) 0.024(3) -0.005(3) 0.010(2) 0.007(3)
C123 0.051(4) 0.043(4) 0.034(3) 0.013(3) 0.025(3) 0.018(3)
C124 0.080(5) 0.101(6) 0.037(4) 0.034(4) 0.019(3) 0.008(4)
C125 0.075(5) 0.121(6) 0.055(4) 0.058(4) 0.029(4) 0.010(4)
C126 0.055(4) 0.045(4) 0.046(4) 0.032(3) 0.033(3) 0.031(3)
C127 0.045(4) 0.050(4) 0.079(4) 0.042(3) 0.039(3) 0.012(3)
C128 0.084(5) 0.034(4) 0.181(7) 0.044(4) 0.070(5) 0.023(3)
C129 0.071(4) 0.106(5) 0.100(5) 0.076(4) 0.051(4) 0.015(4)
C130 0.061(4) 0.020(3) 0.059(4) 0.008(3) 0.048(3) 0.012(3)
C131 0.065(4) 0.034(3) 0.071(4) -0.010(3) 0.055(3) -0.016(3)
C132 0.049(4) 0.041(3) 0.052(4) -0.009(3) 0.033(3) -0.013(3)
C133 0.036(3) 0.019(3) 0.051(3) 0.008(3) 0.027(3) 0.006(2)
C134 0.027(3) 0.023(3) 0.049(3) -0.002(3) 0.019(2) 0.003(2)
C135 0.022(3) 0.024(3) 0.029(3) -0.003(2) 0.009(2) -0.002(2)
C136 0.028(3) 0.036(3) 0.019(2) 0.000(2) 0.010(2) -0.001(2)
C137 0.025(3) 0.027(3) 0.020(2) -0.004(2) 0.003(2) 0.001(2)
C138 0.045(3) 0.040(3) 0.039(3) 0.002(3) 0.021(2) 0.011(3)
C139 0.035(3) 0.033(3) 0.039(3) -0.003(3) 0.012(2) 0.006(2)
C140 0.023(3) 0.024(3) 0.022(2) -0.003(2) 0.004(2) 0.000(2)
C141 0.023(3) 0.032(3) 0.017(2) -0.006(2) 0.007(2) -0.010(2)
C142 0.019(3) 0.024(3) 0.023(3) -0.006(2) 0.003(2) -0.004(2)
C143 0.039(3) 0.051(4) 0.037(3) 0.004(3) 0.012(3) 0.000(3)
C144 0.063(4) 0.039(4) 0.060(4) 0.007(3) 0.028(3) 0.013(3)
C145 0.067(4) 0.056(5) 0.070(5) -0.017(4) 0.024(4) 0.022(4)
C146 0.076(5) 0.076(5) 0.070(5) -0.007(4) 0.047(4) 0.014(4)
C147 0.050(4) 0.062(4) 0.047(3) 0.010(3) 0.026(3) 0.008(3)
C200 0.053(6) 0.186(11) 0.153(9) 0.015(8) -0.034(6) -0.040(7)
C201 0.106(9) 0.163(11) 0.205(11) -0.026(8) -0.045(8) 0.017(9)
C202 0.058(7) 0.141(10) 0.230(11) -0.094(8) -0.022(7) 0.024(7)
C203 0.067(7) 0.161(11) 0.304(14) -0.107(10) 0.040(8) 0.014(7)
C204 0.080(7) 0.148(9) 0.104(6) -0.046(6) -0.003(5) -0.014(6)
N1 0.028(2) 0.020(2) 0.020(2) -0.0032(17) 0.0040(17) -0.0010(18)
N2 0.035(2) 0.021(2) 0.023(2) -0.0021(18) 0.0133(18) 0.0050(19)
N3 0.030(2) 0.030(2) 0.017(2) -0.0033(19) 0.0048(17) -0.0032(19)
N4 0.027(2) 0.025(2) 0.026(2) -0.001(2) 0.0065(17) 0.0018(19)
N5 0.045(3) 0.018(2) 0.024(2) 0.0002(19) 0.0101(19) 0.0068(19)
N6 0.064(3) 0.022(2) 0.021(2) 0.0061(19) 0.016(2) 0.010(2)
N7 0.053(3) 0.024(2) 0.024(2) 0.0003(19) 0.024(2) -0.002(2)
N8 0.030(2) 0.022(2) 0.022(2) 0.0011(18) 0.0096(18) -0.0054(18)
N9 0.042(3) 0.035(3) 0.038(3) -0.016(2) 0.014(2) -0.003(2)
N10 0.043(3) 0.031(3) 0.022(2) 0.001(2) 0.0084(19) -0.001(2)
N101 0.023(2) 0.024(2) 0.027(2) 0.0001(19) 0.0101(17) 0.0026(19)
N102 0.027(2) 0.016(2) 0.024(2) -0.0007(17) 0.0112(17) -0.0003(18)
N103 0.033(2) 0.015(2) 0.023(2) 0.0010(18) 0.0159(18) 0.0068(18)
N104 0.034(2) 0.023(2) 0.0151(19) 0.0020(18) 0.0131(17) 0.0039(19)
N105 0.040(2) 0.025(2) 0.020(2) -0.0018(19) 0.0164(18) 0.0055(19)
N106 0.052(3) 0.034(3) 0.032(2) 0.011(2) 0.025(2) 0.007(2)
N107 0.035(3) 0.031(3) 0.066(3) 0.023(2) 0.036(2) 0.008(2)
N108 0.027(2) 0.026(2) 0.035(2) 0.0037(19) 0.0170(19) 0.0015(19)
N109 0.035(2) 0.039(3) 0.037(2) -0.003(2) 0.012(2) -0.001(2)
N200 0.106(7) 0.256(11) 0.090(5) -0.012(6) -0.002(5) 0.018(7)
O1 0.0307(17) 0.0210(17) 0.0244(16) 0.0041(14) 0.0045(13) -0.0032(14)
O2 0.0302(17) 0.0115(16) 0.0148(15) -0.0030(13) 0.0037(13) -0.0002(13)
O3 0.0370(19) 0.0273(18) 0.0279(17) -0.0042(14) 0.0146(14) -0.0032(14)
O4 0.0274(17) 0.0156(16) 0.0218(16) -0.0045(13) 0.0126(13) 0.0048(13)
Eu1 0.03943(15) 0.02289(14) 0.01657(12) 0.00193(11) 0.00962(11) 0.00009(12)
Eu2 0.03391(15) 0.03020(15) 0.02748(14) 0.00820(12) 0.01670(11) -0.00067(12)
U1 0.02645(10) 0.02073(10) 0.01579(8) -0.00023(8) 0.00568(7) -0.00077(8)
U2 0.02675(10) 0.01376(9) 0.01995(9) 0.00007(8) 0.01138(7) 0.00052(8)
N110 0.047(7) 0.041(7) 0.045(7) 0.010(5) 0.019(6) 0.005(6)
C148 0.026(7) 0.053(9) 0.051(8) -0.009(7) 0.006(6) 0.014(7)
C149 0.056(9) 0.030(8) 0.063(8) 0.008(6) 0.030(7) 0.007(7)
C150 0.061(15) 0.037(12) 0.091(17) 0.019(14) 0.048(12) 0.021(13)
C152 0.050(8) 0.052(9) 0.073(9) 0.020(7) 0.024(7) -0.003(7)
C151 0.059(13) 0.031(12) 0.16(2) 0.033(14) 0.071(16) 0.021(10)
N111 0.056(7) 0.030(6) 0.057(7) 0.010(5) 0.037(6) 0.002(6)
C153 0.083(14) 0.049(11) 0.023(7) 0.029(7) 0.003(8) 0.005(10)
C154 0.12(3) 0.045(15) 0.062(12) -0.004(12) 0.033(13) 0.007(17)
C156 0.040(7) 0.040(8) 0.078(10) 0.005(8) 0.015(6) 0.000(6)
C155 0.097(16) 0.024(10) 0.095(14) 0.023(11) 0.061(12) 0.015(11)
C157 0.027(6) 0.037(7) 0.060(8) -0.003(6) 0.006(6) 0.008(5)

loop_
_atom_type_symbol
_atom_type_description
_atom_type_scat_dispersion_real
_atom_type_scat_dispersion_imag
_atom_type_scat_source
C C 0.0033 0.0016 'International Tables Vol C Tables 4.2.6.8 and 6.1.1.4'
H H 0.0000 0.0000 'International Tables Vol C Tables 4.2.6.8 and 6.1.1.4'
N N 0.0061 0.0033 'International Tables Vol C Tables 4.2.6.8 and 6.1.1.4'
O O 0.0106 0.0060 'International Tables Vol C Tables 4.2.6.8 and 6.1.1.4'
Eu Eu -0.1578 3.6682 'International Tables Vol C Tables 4.2.6.8 and 6.1.1.4'
U U -9.6767 9.6646 'International Tables Vol C Tables 4.2.6.8 and 6.1.1.4'

loop_
_geom_angle_atom_site_label_1
_geom_angle_atom_site_label_2
_geom_angle_atom_site_label_3
_geom_angle
_geom_angle_site_symmetry_1
_geom_angle_site_symmetry_3
N1 C1 C2 121.8(4) . .
N1 C1 H1 119.1 . .
C2 C1 H1 119.1 . .
C3 C2 N2 110.4(4) . .
C3 C2 C1 132.2(4) . .
N2 C2 C1 117.4(4) . .
C2 C3 C4 106.6(4) . .
C2 C3 H3 126.7 . .
C4 C3 H3 126.7 . .
C3 C4 C5 107.3(4) . .
C3 C4 H4 126.4 . .
C5 C4 H4 126.4 . .
N2 C5 C4 110.4(4) . .
N2 C5 C6 120.5(4) . .
C4 C5 C6 129.2(4) . .
C9 C6 C8 110.6(4) . .
C9 C6 C5 108.8(4) . .
C8 C6 C5 110.1(3) . .
C9 C6 C7 110.1(3) . .
C8 C6 C7 108.6(4) . .
C5 C6 C7 108.6(3) . .
C6 C7 H7A 109.5 . .
C6 C7 H7B 109.5 . .
H7A C7 H7B 109.5 . .
C6 C7 H7C 109.5 . .
H7A C7 H7C 109.5 . .
H7B C7 H7C 109.5 . .
C6 C8 H8A 109.5 . .
C6 C8 H8B 109.5 . .
H8A C8 H8B 109.5 . .
C6 C8 H8C 109.5 . .
H8A C8 H8C 109.5 . .
H8B C8 H8C 109.5 . .
N3 C9 C10 109.5(4) . .
N3 C9 C6 121.7(4) . .
C10 C9 C6 128.8(4) . .
C11 C10 C9 107.8(4) . .
C11 C10 H10 126.1 . .
C9 C10 H10 126.1 . .
C10 C11 C12 106.9(4) . .
C10 C11 H11 126.6 . .
C12 C11 H11 126.6 . .
C13 C12 N3 121.1(4) . .
C13 C12 C11 130.5(4) . .
N3 C12 C11 108.3(4) . .
N4 C13 C12 121.1(4) . .
N4 C13 H13 119.4 . .
C12 C13 H13 119.4 . .
C21 C14 C15 118.7(4) . .
C21 C14 N4 121.6(4) . .
C15 C14 N4 119.7(4) . .
C16 C15 C14 122.5(4) . .
C16 C15 H15 118.8 . .
C14 C15 H15 118.8 . .
C15 C16 C19 119.0(5) . .
C15 C16 C17 121.0(4) . .
C19 C16 C17 120.0(4) . .
C16 C17 H17A 109.5 . .
C16 C17 H17B 109.5 . .
H17A C17 H17B 109.5 . .
C16 C17 H17C 109.5 . .
H17A C17 H17C 109.5 . .
H17B C17 H17C 109.5 . .
C19 C18 H18A 109.5 . .
C19 C18 H18B 109.5 . .
H18A C18 H18B 109.5 . .
C19 C18 H18C 109.5 . .
H18A C18 H18C 109.5 . .
H18B C18 H18C 109.5 . .
C16 C19 C20 118.6(5) . .
C16 C19 C18 121.7(5) . .
C20 C19 C18 119.6(5) . .
C19 C20 C21 123.4(5) . .
C19 C20 H20 118.3 . .
C21 C20 H20 118.3 . .
C20 C21 C14 117.7(4) . .
C20 C21 N5 118.2(4) . .
C14 C21 N5 123.5(4) . .
N5 C22 C23 122.5(4) . .
N5 C22 Eu1 46.4(2) . .
C23 C22 Eu1 76.0(3) . .
N5 C22 H22 118.8 . .
C23 C22 H22 118.8 . .
Eu1 C22 H22 165.2 . .
N6 C23 C24 109.1(5) . .
N6 C23 C22 120.1(4) . .
C24 C23 C22 130.8(5) . .
N6 C23 Eu1 42.8(2) . .
C24 C23 Eu1 148.2(4) . .
C22 C23 Eu1 78.9(3) . .
C25 C24 C23 107.5(5) . .
C25 C24 H24 126.3 . .
C23 C24 H24 126.3 . .
C24 C25 C26 106.5(5) . .
C24 C25 H25 126.7 . .
C26 C25 H25 126.7 . .
N6 C26 C25 110.7(5) . .
N6 C26 C27 124.0(5) . .
C25 C26 C27 125.2(5) . .
C28 C27 C30 108.7(5) . .
C28 C27 C26 108.2(4) . .
C30 C27 C26 114.2(4) . .
C28 C27 C29 108.1(4) . .
C30 C27 C29 108.5(4) . .
C26 C27 C29 109.1(4) . .
C27 C28 H28A 109.5 . .
C27 C28 H28B 109.5 . .
H28A C28 H28B 109.5 . .
C27 C28 H28C 109.5 . .
H28A C28 H28C 109.5 . .
H28B C28 H28C 109.5 . .
C27 C29 H29A 109.5 . .
C27 C29 H29B 109.5 . .
H29A C29 H29B 109.5 . .
C27 C29 H29C 109.5 . .
H29A C29 H29C 109.5 . .
H29B C29 H29C 109.5 . .
N7 C30 C31 111.3(5) . .
N7 C30 C27 123.0(5) . .
C31 C30 C27 125.4(5) . .
C30 C31 C32 105.9(5) . .
C30 C31 H31 127.0 . .
C32 C31 H31 127.0 . .
C33 C32 C31 107.6(5) . .
C33 C32 H32 126.2 . .
C31 C32 H32 126.2 . .
C32 C33 N7 109.3(4) . .
C32 C33 C34 127.4(5) . .
N7 C33 C34 122.3(4) . .
C32 C33 Eu1 147.8(4) . .
N7 C33 Eu1 43.0(2) . .
C34 C33 Eu1 79.8(3) . .
N8 C34 C33 123.7(4) . .
N8 C34 H34 118.2 . .
C33 C34 H34 118.2 . .
C36 C35 C42 117.4(4) . .
C36 C35 N8 119.1(4) . .
C42 C35 N8 123.2(4) . .
C37 C36 C35 123.6(4) . .
C37 C36 H36 118.2 . .
C35 C36 H36 118.2 . .
C36 C37 C40 118.6(4) . .
C36 C37 C38 120.4(4) . .
C40 C37 C38 121.0(4) . .
C37 C38 H38A 109.5 . .
C37 C38 H38B 109.5 . .
H38A C38 H38B 109.5 . .
C37 C38 H38C 109.5 . .
H38A C38 H38C 109.5 . .
H38B C38 H38C 109.5 . .
C40 C39 H39A 109.5 . .
C40 C39 H39B 109.5 . .
H39A C39 H39B 109.5 . .
C40 C39 H39C 109.5 . .
H39A C39 H39C 109.5 . .
H39B C39 H39C 109.5 . .
C41 C40 C37 118.0(4) . .
C41 C40 C39 121.4(4) . .
C37 C40 C39 120.6(4) . .
C40 C41 C42 124.0(4) . .
C40 C41 H41 118.0 . .
C42 C41 H41 118.0 . .
C41 C42 C35 118.3(4) . .
C41 C42 N1 118.7(4) . .
C35 C42 N1 123.0(4) . .
N9 C43 C44 123.9(6) . .
N9 C43 H43 118.1 . .
C44 C43 H43 118.1 . .
C45 C44 C43 116.6(7) . .
C45 C44 H44 121.7 . .
C43 C44 H44 121.7 . .
C46 C45 C44 120.7(7) . .
C46 C45 H45 119.7 . .
C44 C45 H45 119.7 . .
C45 C46 C47 118.7(7) . .
C45 C46 H46 120.7 . .
C47 C46 H46 120.7 . .
N9 C47 C46 122.7(6) . .
N9 C47 H47 118.7 . .
C46 C47 H47 118.7 . .
N10 C48 C49 125.2(4) . .
N10 C48 H48 117.4 . .
C49 C48 H48 117.4 . .
C48 C49 C50 118.2(5) . .
C48 C49 H49 120.9 . .
C50 C49 H49 120.9 . .
C51 C50 C49 118.6(5) . .
C51 C50 H50 120.7 . .
C49 C50 H50 120.7 . .
C50 C51 C52 118.9(5) . .
C50 C51 H51 120.6 . .
C52 C51 H51 120.6 . .
N10 C52 C51 123.9(5) . .
N10 C52 H52 118.0 . .
C51 C52 H52 118.0 . .
N101 C101 C102 121.1(4) . .
N101 C101 H101 119.4 . .
C102 C101 H101 119.4 . .
N102 C102 C103 109.8(4) . .
N102 C102 C101 120.1(4) . .
C103 C102 C101 130.1(4) . .
C104 C103 C102 106.2(4) . .
C104 C103 H103 126.9 . .
C102 C103 H103 126.9 . .
C103 C104 C105 107.9(4) . .
C103 C104 H104 126.0 . .
C105 C104 H104 126.0 . .
N102 C105 C104 109.7(4) . .
N102 C105 C106 120.6(4) . .
C104 C105 C106 129.6(4) . .
C109 C106 C105 109.5(4) . .
C109 C106 C107 110.0(4) . .
C105 C106 C107 109.5(4) . .
C109 C106 C108 110.1(4) . .
C105 C106 C108 109.4(4) . .
C107 C106 C108 108.4(4) . .
C106 C107 H10A 109.5 . .
C106 C107 H10B 109.5 . .
H10A C107 H10B 109.5 . .
C106 C107 H10C 109.5 . .
H10A C107 H10C 109.5 . .
H10B C107 H10C 109.5 . .
C106 C108 H10D 109.5 . .
C106 C108 H10E 109.5 . .
H10D C108 H10E 109.5 . .
C106 C108 H10F 109.5 . .
H10D C108 H10F 109.5 . .
H10E C108 H10F 109.5 . .
N103 C109 C110 110.2(4) . .
N103 C109 C106 121.2(4) . .
C110 C109 C106 128.5(4) . .
C111 C110 C109 106.4(4) . .
C111 C110 H110 126.8 . .
C109 C110 H110 126.8 . .
C110 C111 C112 106.8(4) . .
C110 C111 H111 126.6 . .
C112 C111 H111 126.6 . .
N103 C112 C111 110.3(4) . .
N103 C112 C113 118.6(4) . .
C111 C112 C113 131.0(4) . .
N104 C113 C112 122.6(4) . .
N104 C113 H113 118.7 . .
C112 C113 H113 118.7 . .
C115 C114 C121 120.4(4) . .
C115 C114 N104 117.8(4) . .
C121 C114 N104 121.7(4) . .
C114 C115 C116 122.6(4) . .
C114 C115 H115 118.7 . .
C116 C115 H115 118.7 . .
C115 C116 C119 118.6(4) . .
C115 C116 C117 120.2(4) . .
C119 C116 C117 121.2(4) . .
C116 C117 H11A 109.5 . .
C116 C117 H11B 109.5 . .
H11A C117 H11B 109.5 . .
C116 C117 H11C 109.5 . .
H11A C117 H11C 109.5 . .
H11B C117 H11C 109.5 . .
C119 C118 H11D 109.5 . .
C119 C118 H11E 109.5 . .
H11D C118 H11E 109.5 . .
C119 C118 H11F 109.5 . .
H11D C118 H11F 109.5 . .
H11E C118 H11F 109.5 . .
C120 C119 C116 118.5(4) . .
C120 C119 C118 120.0(5) . .
C116 C119 C118 121.5(5) . .
C119 C120 C121 124.4(4) . .
C119 C120 H120 117.8 . .
C121 C120 H120 117.8 . .
C114 C121 C120 115.5(4) . .
C114 C121 N105 124.4(4) . .
C120 C121 N105 119.9(4) . .
N105 C122 C123 123.4(4) . .
N105 C122 H122 118.3 . .
C123 C122 H122 118.3 . .
N106 C123 C124 109.8(5) . .
N106 C123 C122 121.4(4) . .
C124 C123 C122 128.8(5) . .
N106 C123 Eu2 42.2(2) . .
C124 C123 Eu2 151.8(4) . .
C122 C123 Eu2 79.2(3) . .
C125 C124 C123 106.1(5) . .
C125 C124 H124 127.0 . .
C123 C124 H124 127.0 . .
C124 C125 C126 108.4(5) . .
C124 C125 H125 125.8 . .
C126 C125 H125 125.8 . .
N106 C126 C125 108.9(5) . .
N106 C126 C127 123.5(5) . .
C125 C126 C127 127.3(5) . .
C126 C127 C130 114.7(4) . .
C126 C127 C129 109.2(5) . .
C130 C127 C129 109.0(4) . .
C126 C127 C128 108.1(4) . .
C130 C127 C128 108.0(5) . .
C129 C127 C128 107.6(4) . .
C127 C128 H12A 109.5 . .
C127 C128 H12B 109.5 . .
H12A C128 H12B 109.5 . .
C127 C128 H12C 109.5 . .
H12A C128 H12C 109.5 . .
H12B C128 H12C 109.5 . .
C127 C129 H12D 109.5 . .
C127 C129 H12E 109.5 . .
H12D C129 H12E 109.5 . .
C127 C129 H12F 109.5 . .
H12D C129 H12F 109.5 . .
H12E C129 H12F 109.5 . .
N107 C130 C131 109.6(5) . .
N107 C130 C127 123.7(5) . .
C131 C130 C127 126.5(5) . .
C132 C131 C130 107.6(5) . .
C132 C131 H131 126.2 . .
C130 C131 H131 126.2 . .
C131 C132 C133 106.8(5) . .
C131 C132 H132 126.6 . .
C133 C132 H132 126.6 . .
C134 C133 N107 120.6(4) . .
C134 C133 C132 130.0(5) . .
N107 C133 C132 109.4(4) . .
C134 C133 Eu2 78.7(3) . .
N107 C133 Eu2 41.9(2) . .
C132 C133 Eu2 151.3(4) . .
N108 C134 C133 123.7(4) . .
N108 C134 H134 118.1 . .
C133 C134 H134 118.1 . .
C136 C135 C142 117.3(4) . .
C136 C135 N108 119.1(4) . .
C142 C135 N108 123.3(4) . .
C137 C136 C135 123.8(4) . .
C137 C136 H136 118.1 . .
C135 C136 H136 118.1 . .
C136 C137 C140 118.4(4) . .
C136 C137 C138 120.7(4) . .
C140 C137 C138 120.9(4) . .
C137 C138 H13A 109.5 . .
C137 C138 H13B 109.5 . .
H13A C138 H13B 109.5 . .
C137 C138 H13C 109.5 . .
H13A C138 H13C 109.5 . .
H13B C138 H13C 109.5 . .
C140 C139 H13D 109.5 . .
C140 C139 H13E 109.5 . .
H13D C139 H13E 109.5 . .
C140 C139 H13F 109.5 . .
H13D C139 H13F 109.5 . .
H13E C139 H13F 109.5 . .
C141 C140 C137 118.7(4) . .
C141 C140 C139 120.9(4) . .
C137 C140 C139 120.5(4) . .
C140 C141 C142 122.9(4) . .
C140 C141 H141 118.6 . .
C142 C141 H141 118.6 . .
C141 C142 C135 118.9(4) . .
C141 C142 N101 118.8(4) . .
C135 C142 N101 122.3(4) . .
N109 C143 C144 122.7(5) . .
N109 C143 H143 118.6 . .
C144 C143 H143 118.6 . .
C145 C144 C143 118.8(5) . .
C145 C144 H144 120.6 . .
C143 C144 H144 120.6 . .
C144 C145 C146 119.2(5) . .
C144 C145 H145 120.4 . .
C146 C145 H145 120.4 . .
C145 C146 C147 118.7(5) . .
C145 C146 H146 120.6 . .
C147 C146 H146 120.6 . .
N109 C147 C146 123.4(5) . .
N109 C147 H147 118.3 . .
C146 C147 H147 118.3 . .
C201 C200 N200 120.1(9) . .
C201 C200 H200 120.0 . .
N200 C200 H200 120.0 . .
C202 C201 C200 122.2(12) . .
C202 C201 H201 118.9 . .
C200 C201 H201 118.9 . .
C201 C202 C203 120.6(11) . .
C201 C202 H202 119.7 . .
C203 C202 H202 119.7 . .
C202 C203 C204 125.5(10) . .
C202 C203 H203 117.2 . .
C204 C203 H203 117.2 . .
C203 C204 N200 118.4(9) . .
C203 C204 H204 120.8 . .
N200 C204 H204 120.8 . .
C1 N1 C42 117.8(4) . .
C1 N1 U1 113.4(3) . .
C42 N1 U1 121.3(2) . .
C5 N2 C2 105.4(3) . .
C5 N2 U1 134.9(3) . .
C2 N2 U1 117.6(3) . .
C9 N3 C12 107.5(3) . .
C9 N3 U1 134.2(3) . .
C12 N3 U1 113.9(3) . .
C13 N4 C14 116.4(4) . .
C13 N4 U1 111.3(3) . .
C14 N4 U1 123.6(2) . .
C22 N5 C21 116.6(4) . .
C22 N5 Eu1 111.9(3) . .
C21 N5 Eu1 129.1(3) . .
C26 N6 C23 106.2(4) . .
C26 N6 Eu1 136.1(3) . .
C23 N6 Eu1 114.4(3) . .
C30 N7 C33 105.9(4) . .
C30 N7 Eu1 135.1(3) . .
C33 N7 Eu1 113.7(3) . .
C34 N8 C35 115.5(4) . .
C34 N8 Eu1 108.8(3) . .
C35 N8 Eu1 129.3(3) . .
C43 N9 C47 117.4(5) . .
C43 N9 Eu1 121.6(4) . .
C47 N9 Eu1 121.0(3) . .
C48 N10 C52 115.1(4) . .
C48 N10 Eu1 118.8(3) . .
C52 N10 Eu1 125.4(3) . .
C101 N101 C142 117.9(4) . .
C101 N101 U2 112.7(3) . .
C142 N101 U2 121.6(2) . .
C105 N102 C102 106.3(4) . .
C105 N102 U2 135.5(3) . .
C102 N102 U2 115.3(3) . .
C109 N103 C112 106.2(3) . .
C109 N103 U2 135.8(3) . .
C112 N103 U2 115.4(3) . .
C113 N104 C114 117.4(3) . .
C113 N104 U2 112.4(3) . .
C114 N104 U2 123.9(2) . .
C122 N105 C121 116.2(4) . .
C122 N105 Eu2 110.1(3) . .
C121 N105 Eu2 129.4(3) . .
C126 N106 C123 106.8(4) . .
C126 N106 Eu2 137.7(4) . .
C123 N106 Eu2 115.3(3) . .
C130 N107 C133 106.6(4) . .
C130 N107 Eu2 137.7(3) . .
C133 N107 Eu2 115.6(3) . .
C134 N108 C135 117.1(4) . .
C134 N108 Eu2 111.3(3) . .
C135 N108 Eu2 126.9(3) . .
C147 N109 C143 117.1(4) . .
C147 N109 Eu2 119.0(4) . .
C143 N109 Eu2 123.1(3) . .
C204 N200 C200 112.7(8) . .
U1 O1 Eu1 177.04(14) . .
U1 O2 U1 107.60(10) . 3_657
U2 O3 Eu2 176.68(15) . .
U2 O4 U2 108.31(10) . 3_776
O1 Eu1 N7 138.61(11) . .
O1 Eu1 N6 144.07(11) . .
N7 Eu1 N6 72.28(13) . .
O1 Eu1 N9 104.30(12) . .
N7 Eu1 N9 91.01(12) . .
N6 Eu1 N9 89.76(12) . .
O1 Eu1 N5 82.78(10) . .
N7 Eu1 N5 138.59(12) . .
N6 Eu1 N5 68.91(13) . .
N9 Eu1 N5 75.15(11) . .
O1 Eu1 N10 82.50(10) . .
N7 Eu1 N10 90.21(11) . .
N6 Eu1 N10 79.15(12) . .
N9 Eu1 N10 167.89(12) . .
N5 Eu1 N10 96.13(11) . .
O1 Eu1 N8 78.30(10) . .
N7 Eu1 N8 69.91(12) . .
N6 Eu1 N8 137.62(12) . .
N9 Eu1 N8 72.62(11) . .
N5 Eu1 N8 136.87(11) . .
N10 Eu1 N8 119.00(11) . .
O1 Eu1 C33 121.84(11) . .
N7 Eu1 C33 23.26(11) . .
N6 Eu1 C33 92.81(13) . .
N9 Eu1 C33 80.05(12) . .
N5 Eu1 C33 148.92(11) . .
N10 Eu1 C33 105.10(11) . .
N8 Eu1 C33 47.06(11) . .
O1 Eu1 C23 123.18(12) . .
N7 Eu1 C23 94.99(13) . .
N6 Eu1 C23 22.73(12) . .
N9 Eu1 C23 88.29(12) . .
N5 Eu1 C23 46.80(12) . .
N10 Eu1 C23 79.60(12) . .
N8 Eu1 C23 154.94(12) . .
C33 Eu1 C23 114.83(13) . .
O1 Eu1 C22 101.85(11) . .
N7 Eu1 C22 118.68(12) . .
N6 Eu1 C22 47.34(12) . .
N9 Eu1 C22 80.48(11) . .
N5 Eu1 C22 21.72(11) . .
N10 Eu1 C22 88.37(11) . .
N8 Eu1 C22 152.10(10) . .
C33 Eu1 C22 135.29(12) . .
C23 Eu1 C22 25.08(10) . .
O1 Eu1 U1 1.37(7) . .
N7 Eu1 U1 139.98(9) . .
N6 Eu1 U1 143.09(10) . .
N9 Eu1 U1 103.73(10) . .
N5 Eu1 U1 81.42(8) . .
N10 Eu1 U1 82.85(8) . .
N8 Eu1 U1 79.25(8) . .
C33 Eu1 U1 123.06(9) . .
C23 Eu1 U1 122.02(10) . .
C22 Eu1 U1 100.55(9) . .
O3 Eu2 N106 140.19(11) . .
O3 Eu2 N107 139.78(12) . .
N106 Eu2 N107 71.90(14) . .
O3 Eu2 N109 102.15(12) . .
N106 Eu2 N109 94.53(12) . .
N107 Eu2 N109 96.39(12) . .
O3 Eu2 N111 78.2(3) . .
N106 Eu2 N111 78.5(3) . .
N107 Eu2 N111 90.6(3) . .
N109 Eu2 N111 168.1(4) . .
O3 Eu2 N110 81.1(3) . .
N106 Eu2 N110 87.8(3) . .
N107 Eu2 N110 76.4(3) . .
N109 Eu2 N110 171.4(4) . .
N111 Eu2 N110 20.2(3) . .
O3 Eu2 N108 81.31(10) . .
N106 Eu2 N108 138.07(12) . .
N107 Eu2 N108 68.48(12) . .
N109 Eu2 N108 76.99(11) . .
N111 Eu2 N108 114.6(4) . .
N110 Eu2 N108 95.7(4) . .
O3 Eu2 N105 81.16(10) . .
N106 Eu2 N105 69.45(12) . .
N107 Eu2 N105 138.75(12) . .
N109 Eu2 N105 73.12(11) . .
N111 Eu2 N105 95.3(4) . .
N110 Eu2 N105 115.4(4) . .
N108 Eu2 N105 141.04(11) . .
O3 Eu2 C123 123.20(11) . .
N106 Eu2 C123 22.47(12) . .
N107 Eu2 C123 93.34(14) . .
N109 Eu2 C123 85.56(12) . .
N111 Eu2 C123 84.4(3) . .
N110 Eu2 C123 99.5(4) . .
N108 Eu2 C123 152.81(11) . .
N105 Eu2 C123 47.03(12) . .
O3 Eu2 C133 121.80(11) . .
N106 Eu2 C133 93.81(13) . .
N107 Eu2 C133 22.51(11) . .
N109 Eu2 C133 89.73(11) . .
N111 Eu2 C133 100.2(4) . .
N110 Eu2 C133 81.8(4) . .
N108 Eu2 C133 45.97(11) . .
N105 Eu2 C133 154.40(11) . .
C123 Eu2 C133 114.32(13) . .
O3 Eu2 U2 1.53(7) . .
N106 Eu2 U2 140.46(9) . .
N107 Eu2 U2 140.68(10) . .
N109 Eu2 U2 100.65(10) . .
N111 Eu2 U2 79.6(2) . .
N110 Eu2 U2 82.6(3) . .
N108 Eu2 U2 81.21(8) . .
N105 Eu2 U2 80.38(7) . .
C123 Eu2 U2 122.95(9) . .
C133 Eu2 U2 122.28(8) . .
O1 U1 O2 175.42(10) . .
O1 U1 O2 103.04(10) . 3_657
O2 U1 O2 72.40(10) . 3_657
O1 U1 N3 89.30(11) . .
O2 U1 N3 94.63(10) . .
O2 U1 N3 142.13(10) 3_657 .
O1 U1 N2 88.70(11) . .
O2 U1 N2 94.75(10) . .
O2 U1 N2 142.75(9) 3_657 .
N3 U1 N2 71.84(11) . .
O1 U1 N1 73.58(10) . .
O2 U1 N1 105.09(10) . .
O2 U1 N1 83.54(9) 3_657 .
N3 U1 N1 134.28(11) . .
N2 U1 N1 65.85(11) . .
O1 U1 N4 73.72(10) . .
O2 U1 N4 105.66(10) . .
O2 U1 N4 82.01(9) 3_657 .
N3 U1 N4 67.14(11) . .
N2 U1 N4 135.15(10) . .
N1 U1 N4 139.99(11) . .
O1 U1 U1 135.30(8) . 3_657
O2 U1 U1 40.14(7) . 3_657
O2 U1 U1 32.26(6) 3_657 3_657
N3 U1 U1 125.39(8) . 3_657
N2 U1 U1 125.78(7) . 3_657
N1 U1 U1 94.00(7) . 3_657
N4 U1 U1 93.28(7) . 3_657
O1 U1 Eu1 1.59(8) . .
O2 U1 Eu1 174.64(7) . .
O2 U1 Eu1 102.33(6) 3_657 .
N3 U1 Eu1 89.04(8) . .
N2 U1 Eu1 90.10(8) . .
N1 U1 Eu1 74.84(7) . .
N4 U1 Eu1 72.18(7) . .
U1 U1 Eu1 134.581(8) 3_657 .
O3 U2 O4 173.51(11) . .
O3 U2 O4 101.89(10) . 3_776
O4 U2 O4 71.69(10) . 3_776
O3 U2 N103 90.03(11) . .
O4 U2 N103 94.63(10) . .
O4 U2 N103 142.65(10) 3_776 .
O3 U2 N102 89.16(11) . .
O4 U2 N102 96.64(10) . .
O4 U2 N102 143.59(10) 3_776 .
N103 U2 N102 70.63(11) . .
O3 U2 N104 73.70(10) . .
O4 U2 N104 104.04(10) . .
O4 U2 N104 82.85(10) 3_776 .
N103 U2 N104 66.59(11) . .
N102 U2 N104 133.48(11) . .
O3 U2 N101 72.69(11) . .
O4 U2 N101 107.02(10) . .
O4 U2 N101 84.27(10) 3_776 .
N103 U2 N101 133.01(11) . .
N102 U2 N101 65.90(11) . .
N104 U2 N101 140.46(10) . .
O3 U2 U2 133.65(8) . 3_776
O4 U2 U2 39.93(7) . 3_776
O4 U2 U2 31.76(6) 3_776 3_776
N103 U2 U2 125.60(7) . 3_776
N102 U2 U2 127.46(7) . 3_776
N104 U2 U2 92.89(8) . 3_776
N101 U2 U2 95.44(8) . 3_776
O3 U2 Eu2 1.80(8) . .
O4 U2 Eu2 171.72(7) . .
O4 U2 Eu2 100.14(6) 3_776 .
N103 U2 Eu2 91.24(7) . .
N102 U2 Eu2 90.81(7) . .
N104 U2 Eu2 72.99(7) . .
N101 U2 Eu2 72.77(7) . .
U2 U2 Eu2 131.887(8) 3_776 .
C152 N110 C148 117.3(17) . .
C152 N110 Eu2 115.4(17) . .
C148 N110 Eu2 127.2(9) . .
N110 C148 C149 124.0(11) . .
N110 C148 H148 118.0 . .
C149 C148 H148 118.0 . .
C150 C149 C148 119.3(15) . .
C150 C149 H149 120.3 . .
C148 C149 H149 120.3 . .
C151 C150 C149 118(2) . .
C151 C150 H150 121.2 . .
C149 C150 H150 121.2 . .
N110 C152 C151 120(2) . .
N110 C152 H152 120.1 . .
C151 C152 H152 120.1 . .
C150 C151 C152 122(2) . .
C150 C151 H151 119.2 . .
C152 C151 H151 119.2 . .
C157 N111 C153 115.8(15) . .
C157 N111 Eu2 125.3(9) . .
C153 N111 Eu2 117.5(16) . .
N111 C153 C154 127.1(18) . .
N111 C153 H153 116.5 . .
C154 C153 H153 116.5 . .
C153 C154 C155 116(2) . .
C153 C154 H154 122.2 . .
C155 C154 H154 122.2 . .
C157 C156 C155 119.5(12) . .
C157 C156 H156 120.2 . .
C155 C156 H156 120.2 . .
C156 C155 C154 118(2) . .
C156 C155 H155 121.0 . .
C154 C155 H155 121.0 . .
N111 C157 C156 123.7(11) . .
N111 C157 H157 118.1 . .
C156 C157 H157 118.1 . .

loop_
_geom_bond_atom_site_label_1
_geom_bond_atom_site_label_2
_geom_bond_distance
_geom_bond_site_symmetry_2
C1 N1 1.308(5) .
C1 C2 1.421(5) .
C1 H1 0.9500 .
C2 C3 1.383(5) .
C2 N2 1.390(5) .
C3 C4 1.385(5) .
C3 H3 0.9500 .
C4 C5 1.390(5) .
C4 H4 0.9500 .
C5 N2 1.364(5) .
C5 C6 1.531(5) .
C6 C9 1.504(6) .
C6 C8 1.530(5) .
C6 C7 1.536(5) .
C7 H7A 0.9800 .
C7 H7B 0.9800 .
C7 H7C 0.9800 .
C8 H8A 0.9800 .
C8 H8B 0.9800 .
C8 H8C 0.9800 .
C9 N3 1.353(5) .
C9 C10 1.406(5) .
C10 C11 1.383(6) .
C10 H10 0.9500 .
C11 C12 1.412(5) .
C11 H11 0.9500 .
C12 C13 1.398(5) .
C12 N3 1.401(5) .
C13 N4 1.314(4) .
C13 H13 0.9500 .
C14 C21 1.398(6) .
C14 C15 1.404(5) .
C14 N4 1.431(5) .
C15 C16 1.383(6) .
C15 H15 0.9500 .
C16 C19 1.387(6) .
C16 C17 1.495(5) .
C17 H17A 0.9800 .
C17 H17B 0.9800 .
C17 H17C 0.9800 .
C18 C19 1.505(6) .
C18 H18A 0.9800 .
C18 H18B 0.9800 .
C18 H18C 0.9800 .
C19 C20 1.388(6) .
C20 C21 1.393(5) .
C20 H20 0.9500 .
C21 N5 1.426(5) .
C22 N5 1.302(5) .
C22 C23 1.410(6) .
C22 Eu1 3.264(4) .
C22 H22 0.9500 .
C23 N6 1.370(5) .
C23 C24 1.399(6) .
C23 Eu1 3.229(5) .
C24 C25 1.358(7) .
C24 H24 0.9500 .
C25 C26 1.391(6) .
C25 H25 0.9500 .
C26 N6 1.351(5) .
C26 C27 1.528(7) .
C27 C28 1.517(6) .
C27 C30 1.526(6) .
C27 C29 1.531(6) .
C28 H28A 0.9800 .
C28 H28B 0.9800 .
C28 H28C 0.9800 .
C29 H29A 0.9800 .
C29 H29B 0.9800 .
C29 H29C 0.9800 .
C30 N7 1.366(5) .
C30 C31 1.369(6) .
C31 C32 1.405(7) .
C31 H31 0.9500 .
C32 C33 1.374(6) .
C32 H32 0.9500 .
C33 N7 1.386(5) .
C33 C34 1.412(6) .
C33 Eu1 3.214(5) .
C34 N8 1.299(5) .
C34 H34 0.9500 .
C35 C36 1.402(5) .
C35 C42 1.407(5) .
C35 N8 1.433(5) .
C36 C37 1.388(5) .
C36 H36 0.9500 .
C37 C40 1.398(5) .
C37 C38 1.509(5) .
C38 H38A 0.9800 .
C38 H38B 0.9800 .
C38 H38C 0.9800 .
C39 C40 1.494(5) .
C39 H39A 0.9800 .
C39 H39B 0.9800 .
C39 H39C 0.9800 .
C40 C41 1.385(5) .
C41 C42 1.390(5) .
C41 H41 0.9500 .
C42 N1 1.416(5) .
C43 N9 1.322(5) .
C43 C44 1.390(7) .
C43 H43 0.9500 .
C44 C45 1.357(8) .
C44 H44 0.9500 .
C45 C46 1.357(8) .
C45 H45 0.9500 .
C46 C47 1.369(7) .
C46 H46 0.9500 .
C47 N9 1.326(6) .
C47 H47 0.9500 .
C48 N10 1.335(5) .
C48 C49 1.363(5) .
C48 H48 0.9500 .
C49 C50 1.383(5) .
C49 H49 0.9500 .
C50 C51 1.363(6) .
C50 H50 0.9500 .
C51 C52 1.379(6) .
C51 H51 0.9500 .
C52 N10 1.344(5) .
C52 H52 0.9500 .
C101 N101 1.302(5) .
C101 C102 1.408(5) .
C101 H101 0.9500 .
C102 N102 1.383(5) .
C102 C103 1.398(5) .
C103 C104 1.374(5) .
C103 H103 0.9500 .
C104 C105 1.394(5) .
C104 H104 0.9500 .
C105 N102 1.358(5) .
C105 C106 1.521(6) .
C106 C109 1.520(5) .
C106 C107 1.537(5) .
C106 C108 1.543(5) .
C107 H10A 0.9800 .
C107 H10B 0.9800 .
C107 H10C 0.9800 .
C108 H10D 0.9800 .
C108 H10E 0.9800 .
C108 H10F 0.9800 .
C109 N103 1.348(5) .
C109 C110 1.416(5) .
C110 C111 1.378(5) .
C110 H110 0.9500 .
C111 C112 1.388(5) .
C111 H111 0.9500 .
C112 N103 1.378(5) .
C112 C113 1.408(5) .
C113 N104 1.305(5) .
C113 H113 0.9500 .
C114 C115 1.379(5) .
C114 C121 1.400(5) .
C114 N104 1.438(5) .
C115 C116 1.383(5) .
C115 H115 0.9500 .
C116 C119 1.385(6) .
C116 C117 1.500(6) .
C117 H11A 0.9800 .
C117 H11B 0.9800 .
C117 H11C 0.9800 .
C118 C119 1.526(6) .
C118 H11D 0.9800 .
C118 H11E 0.9800 .
C118 H11F 0.9800 .
C119 C120 1.380(6) .
C120 C121 1.402(5) .
C120 H120 0.9500 .
C121 N105 1.407(5) .
C122 N105 1.310(5) .
C122 C123 1.419(6) .
C122 H122 0.9500 .
C123 N106 1.370(5) .
C123 C124 1.387(6) .
C123 Eu2 3.242(5) .
C124 C125 1.375(7) .
C124 H124 0.9500 .
C125 C126 1.378(7) .
C125 H125 0.9500 .
C126 N106 1.364(5) .
C126 C127 1.519(7) .
C127 C130 1.538(6) .
C127 C129 1.539(6) .
C127 C128 1.552(6) .
C128 H12A 0.9800 .
C128 H12B 0.9800 .
C128 H12C 0.9800 .
C129 H12D 0.9800 .
C129 H12E 0.9800 .
C129 H12F 0.9800 .
C130 N107 1.352(5) .
C130 C131 1.408(6) .
C131 C132 1.367(6) .
C131 H131 0.9500 .
C132 C133 1.399(6) .
C132 H132 0.9500 .
C133 C134 1.387(6) .
C133 N107 1.388(5) .
C133 Eu2 3.267(5) .
C134 N108 1.301(5) .
C134 H134 0.9500 .
C135 C136 1.390(5) .
C135 C142 1.404(5) .
C135 N108 1.436(5) .
C136 C137 1.376(5) .
C136 H136 0.9500 .
C137 C140 1.395(5) .
C137 C138 1.499(5) .
C138 H13A 0.9800 .
C138 H13B 0.9800 .
C138 H13C 0.9800 .
C139 C140 1.499(5) .
C139 H13D 0.9800 .
C139 H13E 0.9800 .
C139 H13F 0.9800 .
C140 C141 1.382(5) .
C141 C142 1.383(5) .
C141 H141 0.9500 .
C142 N101 1.434(5) .
C143 N109 1.350(5) .
C143 C144 1.381(6) .
C143 H143 0.9500 .
C144 C145 1.369(6) .
C144 H144 0.9500 .
C145 C146 1.371(7) .
C145 H145 0.9500 .
C146 C147 1.380(7) .
C146 H146 0.9500 .
C147 N109 1.330(5) .
C147 H147 0.9500 .
C200 C201 1.380(12) .
C200 N200 1.406(10) .
C200 H200 0.9500 .
C201 C202 1.175(10) .
C201 H201 0.9500 .
C202 C203 1.273(10) .
C202 H202 0.9500 .
C203 C204 1.310(9) .
C203 H203 0.9500 .
C204 N200 1.392(8) .
C204 H204 0.9500 .
N1 U1 2.594(3) .
N2 U1 2.473(3) .
N3 U1 2.452(3) .
N4 U1 2.611(3) .
N5 Eu1 2.548(3) .
N6 Eu1 2.411(3) .
N7 Eu1 2.395(3) .
N8 Eu1 2.615(3) .
N9 Eu1 2.511(4) .
N10 Eu1 2.561(3) .
N101 U2 2.618(3) .
N102 U2 2.485(3) .
N103 U2 2.478(3) .
N104 U2 2.575(3) .
N105 Eu2 2.597(3) .
N106 Eu2 2.410(3) .
N107 Eu2 2.418(3) .
N108 Eu2 2.587(3) .
N109 Eu2 2.496(4) .
O1 U1 1.904(2) .
O1 Eu1 2.200(2) .
O2 U1 1.932(2) .
O2 U1 2.334(2) 3_657
O3 U2 1.893(3) .
O3 Eu2 2.230(3) .
O4 U2 1.928(2) .
O4 U2 2.351(2) 3_776
Eu1 U1 4.1027(3) .
Eu2 N111 2.534(14) .
Eu2 N110 2.535(15) .
Eu2 U2 4.1208(3) .
U1 O2 2.334(2) 3_657
U1 U1 3.4509(3) 3_657
U2 O4 2.351(2) 3_776
U2 U2 3.4781(3) 3_776
N110 C152 1.31(2) .
N110 C148 1.337(19) .
C148 C149 1.353(14) .
C148 H148 0.9500 .
C149 C150 1.34(3) .
C149 H149 0.9500 .
C150 C151 1.33(4) .
C150 H150 0.9500 .
C152 C151 1.41(2) .
C152 H152 0.9500 .
C151 H151 0.9500 .
N111 C157 1.297(17) .
N111 C153 1.31(2) .
C153 C154 1.36(3) .
C153 H153 0.9500 .
C154 C155 1.38(3) .
C154 H154 0.9500 .
C156 C157 1.358(13) .
C156 C155 1.38(3) .
C156 H156 0.9500 .
C155 H155 0.9500 .
C157 H157 0.9500 .

loop_
_geom_torsion_atom_site_label_1
_geom_torsion_atom_site_label_2
_geom_torsion_atom_site_label_3
_geom_torsion_atom_site_label_4
_geom_torsion
_geom_torsion_site_symmetry_1
_geom_torsion_site_symmetry_4
N1 C1 C2 C3 -177.4(4) . .
N1 C1 C2 N2 6.9(6) . .
N2 C2 C3 C4 -0.1(5) . .
C1 C2 C3 C4 -176.0(4) . .
C2 C3 C4 C5 0.0(5) . .
C3 C4 C5 N2 0.2(5) . .
C3 C4 C5 C6 179.5(4) . .
N2 C5 C6 C9 55.6(5) . .
C4 C5 C6 C9 -123.7(5) . .
N2 C5 C6 C8 177.0(4) . .
C4 C5 C6 C8 -2.3(6) . .
N2 C5 C6 C7 -64.3(5) . .
C4 C5 C6 C7 116.4(5) . .
C8 C6 C9 N3 178.8(4) . .
C5 C6 C9 N3 -60.2(5) . .
C7 C6 C9 N3 58.8(5) . .
C8 C6 C9 C10 -1.5(6) . .
C5 C6 C9 C10 119.5(5) . .
C7 C6 C9 C10 -121.6(5) . .
N3 C9 C10 C11 0.7(5) . .
C6 C9 C10 C11 -179.0(4) . .
C9 C10 C11 C12 -0.4(5) . .
C10 C11 C12 C13 177.0(4) . .
C10 C11 C12 N3 0.0(5) . .
N3 C12 C13 N4 -2.4(6) . .
C11 C12 C13 N4 -179.1(4) . .
C21 C14 C15 C16 1.2(6) . .
N4 C14 C15 C16 179.9(4) . .
C14 C15 C16 C19 -0.9(7) . .
C14 C15 C16 C17 178.1(4) . .
C15 C16 C19 C20 -0.3(7) . .
C17 C16 C19 C20 -179.3(4) . .
C15 C16 C19 C18 -176.5(5) . .
C17 C16 C19 C18 4.5(8) . .
C16 C19 C20 C21 1.2(7) . .
C18 C19 C20 C21 177.5(5) . .
C19 C20 C21 C14 -0.9(7) . .
C19 C20 C21 N5 -172.2(4) . .
C15 C14 C21 C20 -0.3(6) . .
N4 C14 C21 C20 -179.0(4) . .
C15 C14 C21 N5 170.5(4) . .
N4 C14 C21 N5 -8.2(6) . .
N5 C22 C23 N6 -12.5(7) . .
Eu1 C22 C23 N6 -12.2(4) . .
N5 C22 C23 C24 166.9(5) . .
Eu1 C22 C23 C24 167.2(6) . .
N5 C22 C23 Eu1 -0.3(4) . .
N6 C23 C24 C25 0.2(7) . .
C22 C23 C24 C25 -179.3(6) . .
Eu1 C23 C24 C25 -23.6(11) . .
C23 C24 C25 C26 -1.4(7) . .
C24 C25 C26 N6 2.2(7) . .
C24 C25 C26 C27 179.2(5) . .
N6 C26 C27 C28 -138.6(5) . .
C25 C26 C27 C28 44.8(7) . .
N6 C26 C27 C30 -17.4(7) . .
C25 C26 C27 C30 165.9(5) . .
N6 C26 C27 C29 104.1(6) . .
C25 C26 C27 C29 -72.5(7) . .
C28 C27 C30 N7 164.2(5) . .
C26 C27 C30 N7 43.3(6) . .
C29 C27 C30 N7 -78.5(6) . .
C28 C27 C30 C31 -22.9(7) . .
C26 C27 C30 C31 -143.7(5) . .
C29 C27 C30 C31 94.4(6) . .
N7 C30 C31 C32 -1.4(6) . .
C27 C30 C31 C32 -175.1(5) . .
C30 C31 C32 C33 0.4(7) . .
C31 C32 C33 N7 0.7(7) . .
C31 C32 C33 C34 -167.7(5) . .
C31 C32 C33 Eu1 -25.5(9) . .
C32 C33 C34 N8 168.3(5) . .
N7 C33 C34 N8 1.2(7) . .
Eu1 C33 C34 N8 7.7(4) . .
C42 C35 C36 C37 0.4(6) . .
N8 C35 C36 C37 175.0(4) . .
C35 C36 C37 C40 -1.4(6) . .
C35 C36 C37 C38 -179.6(4) . .
C36 C37 C40 C41 1.2(6) . .
C38 C37 C40 C41 179.5(4) . .
C36 C37 C40 C39 -178.8(4) . .
C38 C37 C40 C39 -0.5(6) . .
C37 C40 C41 C42 -0.2(6) . .
C39 C40 C41 C42 179.8(4) . .
C40 C41 C42 C35 -0.8(6) . .
C40 C41 C42 N1 -178.4(4) . .
C36 C35 C42 C41 0.7(6) . .
N8 C35 C42 C41 -173.7(4) . .
C36 C35 C42 N1 178.1(4) . .
N8 C35 C42 N1 3.8(6) . .
N9 C43 C44 C45 1.4(9) . .
C43 C44 C45 C46 -1.3(11) . .
C44 C45 C46 C47 2.4(11) . .
C45 C46 C47 N9 -3.6(10) . .
N10 C48 C49 C50 -2.0(7) . .
C48 C49 C50 C51 -0.7(7) . .
C49 C50 C51 C52 2.1(7) . .
C50 C51 C52 N10 -1.1(8) . .
N101 C101 C102 N102 3.4(6) . .
N101 C101 C102 C103 -177.9(4) . .
N102 C102 C103 C104 -0.5(5) . .
C101 C102 C103 C104 -179.4(4) . .
C102 C103 C104 C105 0.7(5) . .
C103 C104 C105 N102 -0.6(5) . .
C103 C104 C105 C106 177.4(4) . .
N102 C105 C106 C109 56.3(5) . .
C104 C105 C106 C109 -121.6(5) . .
N102 C105 C106 C107 -64.4(5) . .
C104 C105 C106 C107 117.7(5) . .
N102 C105 C106 C108 176.9(4) . .
C104 C105 C106 C108 -0.9(6) . .
C105 C106 C109 N103 -55.5(5) . .
C107 C106 C109 N103 64.9(5) . .
C108 C106 C109 N103 -175.8(4) . .
C105 C106 C109 C110 121.4(5) . .
C107 C106 C109 C110 -118.2(5) . .
C108 C106 C109 C110 1.1(6) . .
N103 C109 C110 C111 -0.6(5) . .
C106 C109 C110 C111 -177.8(4) . .
C109 C110 C111 C112 1.2(5) . .
C110 C111 C112 N103 -1.4(5) . .
C110 C111 C112 C113 179.5(4) . .
N103 C112 C113 N104 -2.3(6) . .
C111 C112 C113 N104 176.7(4) . .
C121 C114 C115 C116 1.6(6) . .
N104 C114 C115 C116 -178.1(4) . .
C114 C115 C116 C119 -1.1(7) . .
C114 C115 C116 C117 178.7(4) . .
C115 C116 C119 C120 0.0(7) . .
C117 C116 C119 C120 -179.8(4) . .
C115 C116 C119 C118 -178.6(4) . .
C117 C116 C119 C118 1.6(7) . .
C116 C119 C120 C121 0.5(7) . .
C118 C119 C120 C121 179.2(4) . .
C115 C114 C121 C120 -1.0(6) . .
N104 C114 C121 C120 178.7(3) . .
C115 C114 C121 N105 174.3(4) . .
N104 C114 C121 N105 -6.0(6) . .
C119 C120 C121 C114 0.0(7) . .
C119 C120 C121 N105 -175.6(4) . .
N105 C122 C123 N106 -4.5(7) . .
N105 C122 C123 C124 178.7(5) . .
N105 C122 C123 Eu2 -5.4(4) . .
N106 C123 C124 C125 -1.4(6) . .
C122 C123 C124 C125 175.7(5) . .
Eu2 C123 C124 C125 4.3(10) . .
C123 C124 C125 C126 1.2(7) . .
C124 C125 C126 N106 -0.6(7) . .
C124 C125 C126 C127 174.0(5) . .
N106 C126 C127 C130 -36.4(7) . .
C125 C126 C127 C130 149.7(5) . .
N106 C126 C127 C129 -159.1(4) . .
C125 C126 C127 C129 27.1(7) . .
N106 C126 C127 C128 84.1(6) . .
C125 C126 C127 C128 -89.8(6) . .
C126 C127 C130 N107 32.4(7) . .
C129 C127 C130 N107 155.2(5) . .
C128 C127 C130 N107 -88.2(6) . .
C126 C127 C130 C131 -153.2(4) . .
C129 C127 C130 C131 -30.4(7) . .
C128 C127 C130 C131 86.3(6) . .
N107 C130 C131 C132 -0.6(5) . .
C127 C130 C131 C132 -175.7(5) . .
C130 C131 C132 C133 0.6(5) . .
C131 C132 C133 C134 -178.0(5) . .
C131 C132 C133 N107 -0.3(5) . .
C131 C132 C133 Eu2 1.2(9) . .
N107 C133 C134 N108 6.3(7) . .
C132 C133 C134 N108 -176.2(4) . .
Eu2 C133 C134 N108 4.1(4) . .
C142 C135 C136 C137 -0.3(6) . .
N108 C135 C136 C137 173.5(4) . .
C135 C136 C137 C140 -2.1(6) . .
C135 C136 C137 C138 179.6(4) . .
C136 C137 C140 C141 1.9(6) . .
C138 C137 C140 C141 -179.8(4) . .
C136 C137 C140 C139 -177.3(4) . .
C138 C137 C140 C139 1.0(6) . .
C137 C140 C141 C142 0.8(6) . .
C139 C140 C141 C142 179.9(4) . .
C140 C141 C142 C135 -3.3(6) . .
C140 C141 C142 N101 177.2(3) . .
C136 C135 C142 C141 3.0(6) . .
N108 C135 C142 C141 -170.6(4) . .
C136 C135 C142 N101 -177.5(3) . .
N108 C135 C142 N101 8.9(6) . .
N109 C143 C144 C145 1.7(8) . .
C143 C144 C145 C146 -1.3(8) . .
C144 C145 C146 C147 -0.2(9) . .
C145 C146 C147 N109 1.5(8) . .
N200 C200 C201 C202 3(2) . .
C200 C201 C202 C203 -6(2) . .
C201 C202 C203 C204 8(2) . .
C202 C203 C204 N200 -5.0(19) . .
C2 C1 N1 C42 -169.6(4) . .
C2 C1 N1 U1 -19.4(5) . .
C41 C42 N1 C1 -125.8(4) . .
C35 C42 N1 C1 56.8(5) . .
C41 C42 N1 U1 86.5(4) . .
C35 C42 N1 U1 -90.9(4) . .
C4 C5 N2 C2 -0.2(5) . .
C6 C5 N2 C2 -179.6(4) . .
C4 C5 N2 U1 162.3(3) . .
C6 C5 N2 U1 -17.1(6) . .
C3 C2 N2 C5 0.2(5) . .
C1 C2 N2 C5 176.8(4) . .
C3 C2 N2 U1 -165.9(3) . .
C1 C2 N2 U1 10.7(5) . .
C10 C9 N3 C12 -0.7(5) . .
C6 C9 N3 C12 179.0(4) . .
C10 C9 N3 U1 -154.9(3) . .
C6 C9 N3 U1 24.9(6) . .
C13 C12 N3 C9 -176.9(4) . .
C11 C12 N3 C9 0.4(5) . .
C13 C12 N3 U1 -16.9(5) . .
C11 C12 N3 U1 160.4(3) . .
C12 C13 N4 C14 167.8(4) . .
C12 C13 N4 U1 18.8(5) . .
C21 C14 N4 C13 -49.8(5) . .
C15 C14 N4 C13 131.4(4) . .
C21 C14 N4 U1 95.0(4) . .
C15 C14 N4 U1 -83.7(4) . .
C23 C22 N5 C21 164.2(4) . .
Eu1 C22 N5 C21 163.8(5) . .
C23 C22 N5 Eu1 0.4(6) . .
C20 C21 N5 C22 -56.6(6) . .
C14 C21 N5 C22 132.6(4) . .
C20 C21 N5 Eu1 103.9(4) . .
C14 C21 N5 Eu1 -66.9(5) . .
C25 C26 N6 C23 -2.1(6) . .
C27 C26 N6 C23 -179.1(5) . .
C25 C26 N6 Eu1 155.2(4) . .
C27 C26 N6 Eu1 -21.8(8) . .
C24 C23 N6 C26 1.1(6) . .
C22 C23 N6 C26 -179.3(4) . .
Eu1 C23 N6 C26 162.9(5) . .
C24 C23 N6 Eu1 -161.8(3) . .
C22 C23 N6 Eu1 17.8(6) . .
C31 C30 N7 C33 1.9(5) . .
C27 C30 N7 C33 175.7(4) . .
C31 C30 N7 Eu1 153.1(4) . .
C27 C30 N7 Eu1 -33.1(7) . .
C32 C33 N7 C30 -1.6(6) . .
C34 C33 N7 C30 167.6(4) . .
Eu1 C33 N7 C30 158.2(4) . .
C32 C33 N7 Eu1 -159.8(4) . .
C34 C33 N7 Eu1 9.4(6) . .
C33 C34 N8 C35 -164.4(4) . .
C33 C34 N8 Eu1 -9.9(5) . .
C36 C35 N8 C34 44.6(5) . .
C42 C35 N8 C34 -141.1(4) . .
C36 C35 N8 Eu1 -103.7(4) . .
C42 C35 N8 Eu1 70.6(5) . .
C44 C43 N9 C47 -2.5(7) . .
C44 C43 N9 Eu1 176.9(4) . .
C46 C47 N9 C43 3.5(8) . .
C46 C47 N9 Eu1 -175.8(4) . .
C49 C48 N10 C52 3.0(7) . .
C49 C48 N10 Eu1 -167.7(3) . .
C51 C52 N10 C48 -1.3(7) . .
C51 C52 N10 Eu1 168.6(4) . .
C102 C101 N101 C142 -168.6(4) . .
C102 C101 N101 U2 -18.9(5) . .
C141 C142 N101 C101 -129.8(4) . .
C135 C142 N101 C101 50.7(5) . .
C141 C142 N101 U2 83.3(4) . .
C135 C142 N101 U2 -96.2(4) . .
C104 C105 N102 C102 0.3(5) . .
C106 C105 N102 C102 -178.0(4) . .
C104 C105 N102 U2 159.2(3) . .
C106 C105 N102 U2 -19.1(6) . .
C103 C102 N102 C105 0.1(5) . .
C101 C102 N102 C105 179.1(4) . .
C103 C102 N102 U2 -163.6(3) . .
C101 C102 N102 U2 15.3(5) . .
C110 C109 N103 C112 -0.3(5) . .
C106 C109 N103 C112 177.1(4) . .
C110 C109 N103 U2 -160.3(3) . .
C106 C109 N103 U2 17.1(6) . .
C111 C112 N103 C109 1.1(5) . .
C113 C112 N103 C109 -179.7(4) . .
C111 C112 N103 U2 165.8(3) . .
C113 C112 N103 U2 -15.0(5) . .
C112 C113 N104 C114 170.6(4) . .
C112 C113 N104 U2 17.3(5) . .
C115 C114 N104 C113 123.3(4) . .
C121 C114 N104 C113 -56.3(5) . .
C115 C114 N104 U2 -86.7(4) . .
C121 C114 N104 U2 93.6(4) . .
C123 C122 N105 C121 165.8(4) . .
C123 C122 N105 Eu2 7.0(5) . .
C114 C121 N105 C122 139.3(4) . .
C120 C121 N105 C122 -45.6(5) . .
C114 C121 N105 Eu2 -66.8(5) . .
C120 C121 N105 Eu2 108.3(4) . .
C125 C126 N106 C123 -0.3(6) . .
C127 C126 N106 C123 -175.1(4) . .
C125 C126 N106 Eu2 -173.6(4) . .
C127 C126 N106 Eu2 11.6(7) . .
C124 C123 N106 C126 1.1(6) . .
C122 C123 N106 C126 -176.3(4) . .
Eu2 C123 N106 C126 -175.0(5) . .
C124 C123 N106 Eu2 176.0(3) . .
C122 C123 N106 Eu2 -1.3(6) . .
C131 C130 N107 C133 0.4(5) . .
C127 C130 N107 C133 175.6(4) . .
C131 C130 N107 Eu2 -178.1(3) . .
C127 C130 N107 Eu2 -2.9(7) . .
C134 C133 N107 C130 177.9(4) . .
C132 C133 N107 C130 0.0(5) . .
Eu2 C133 N107 C130 -178.9(5) . .
C134 C133 N107 Eu2 -3.2(5) . .
C132 C133 N107 Eu2 178.9(3) . .
C133 C134 N108 C135 -163.1(4) . .
C133 C134 N108 Eu2 -5.5(5) . .
C136 C135 N108 C134 48.3(5) . .
C142 C135 N108 C134 -138.2(4) . .
C136 C135 N108 Eu2 -105.3(4) . .
C142 C135 N108 Eu2 68.2(5) . .
C146 C147 N109 C143 -1.2(7) . .
C146 C147 N109 Eu2 168.7(4) . .
C144 C143 N109 C147 -0.5(7) . .
C144 C143 N109 Eu2 -169.9(3) . .
C203 C204 N200 C200 1.1(13) . .
C201 C200 N200 C204 0.0(14) . .
U1 O1 Eu1 N7 174(3) . .
U1 O1 Eu1 N6 -45(3) . .
U1 O1 Eu1 N9 65(3) . .
U1 O1 Eu1 N5 -7(3) . .
U1 O1 Eu1 N10 -105(3) . .
U1 O1 Eu1 N8 134(3) . .
U1 O1 Eu1 C33 152(3) . .
U1 O1 Eu1 C23 -32(3) . .
U1 O1 Eu1 C22 -18(3) . .
C30 N7 Eu1 O1 158.6(4) . .
C33 N7 Eu1 O1 -51.8(4) . .
C30 N7 Eu1 N6 1.2(4) . .
C33 N7 Eu1 N6 150.9(3) . .
C30 N7 Eu1 N9 -88.2(4) . .
C33 N7 Eu1 N9 61.4(3) . .
C30 N7 Eu1 N5 -19.8(5) . .
C33 N7 Eu1 N5 129.9(3) . .
C30 N7 Eu1 N10 79.8(4) . .
C33 N7 Eu1 N10 -130.6(3) . .
C30 N7 Eu1 N8 -159.3(4) . .
C33 N7 Eu1 N8 -9.6(3) . .
C30 N7 Eu1 C33 -149.6(6) . .
C30 N7 Eu1 C23 0.2(4) . .
C33 N7 Eu1 C23 149.8(3) . .
C30 N7 Eu1 C22 -8.5(5) . .
C33 N7 Eu1 C22 141.1(3) . .
C30 N7 Eu1 U1 158.8(3) . .
C33 N7 Eu1 U1 -51.5(3) . .
C26 N6 Eu1 O1 -127.6(5) . .
C23 N6 Eu1 O1 28.4(4) . .
C26 N6 Eu1 N7 26.8(5) . .
C23 N6 Eu1 N7 -177.3(3) . .
C26 N6 Eu1 N9 117.9(5) . .
C23 N6 Eu1 N9 -86.2(3) . .
C26 N6 Eu1 N5 -168.0(5) . .
C23 N6 Eu1 N5 -12.0(3) . .
C26 N6 Eu1 N10 -67.0(5) . .
C23 N6 Eu1 N10 89.0(3) . .
C26 N6 Eu1 N8 54.5(5) . .
C23 N6 Eu1 N8 -149.6(3) . .
C26 N6 Eu1 C33 37.9(5) . .
C23 N6 Eu1 C33 -166.2(3) . .
C26 N6 Eu1 C23 -156.0(7) . .
C26 N6 Eu1 C22 -164.9(5) . .
C23 N6 Eu1 C22 -8.9(3) . .
C26 N6 Eu1 U1 -129.2(4) . .
C23 N6 Eu1 U1 26.8(4) . .
C43 N9 Eu1 O1 -5.9(4) . .
C47 N9 Eu1 O1 173.4(3) . .
C43 N9 Eu1 N7 -147.1(3) . .
C47 N9 Eu1 N7 32.2(4) . .
C43 N9 Eu1 N6 140.6(4) . .
C47 N9 Eu1 N6 -40.0(4) . .
C43 N9 Eu1 N5 72.4(3) . .
C47 N9 Eu1 N5 -108.2(4) . .
C43 N9 Eu1 N10 117.2(6) . .
C47 N9 Eu1 N10 -63.5(7) . .
C43 N9 Eu1 N8 -78.5(3) . .
C47 N9 Eu1 N8 100.8(4) . .
C43 N9 Eu1 C33 -126.5(4) . .
C47 N9 Eu1 C33 52.9(4) . .
C43 N9 Eu1 C23 118.0(4) . .
C47 N9 Eu1 C23 -62.7(4) . .
C43 N9 Eu1 C22 94.0(4) . .
C47 N9 Eu1 C22 -86.7(4) . .
C43 N9 Eu1 U1 -4.6(4) . .
C47 N9 Eu1 U1 174.7(3) . .
C22 N5 Eu1 O1 -151.3(3) . .
C21 N5 Eu1 O1 47.4(3) . .
C22 N5 Eu1 N7 27.6(4) . .
C21 N5 Eu1 N7 -133.6(3) . .
C22 N5 Eu1 N6 6.1(3) . .
C21 N5 Eu1 N6 -155.1(4) . .
C22 N5 Eu1 N9 101.7(3) . .
C21 N5 Eu1 N9 -59.5(3) . .
C22 N5 Eu1 N10 -69.7(3) . .
C21 N5 Eu1 N10 129.0(3) . .
C22 N5 Eu1 N8 144.4(3) . .
C21 N5 Eu1 N8 -16.8(4) . .
C22 N5 Eu1 C33 63.6(4) . .
C21 N5 Eu1 C33 -97.7(4) . .
C22 N5 Eu1 C23 -0.2(3) . .
C21 N5 Eu1 C23 -161.4(4) . .
C21 N5 Eu1 C22 -161.2(5) . .
C22 N5 Eu1 U1 -151.5(3) . .
C21 N5 Eu1 U1 47.3(3) . .
C48 N10 Eu1 O1 -60.7(3) . .
C52 N10 Eu1 O1 129.7(4) . .
C48 N10 Eu1 N7 78.5(3) . .
C52 N10 Eu1 N7 -91.2(4) . .
C48 N10 Eu1 N6 150.4(3) . .
C52 N10 Eu1 N6 -19.3(4) . .
C48 N10 Eu1 N9 174.3(5) . .
C52 N10 Eu1 N9 4.6(8) . .
C48 N10 Eu1 N5 -142.5(3) . .
C52 N10 Eu1 N5 47.8(4) . .
C48 N10 Eu1 N8 11.5(4) . .
C52 N10 Eu1 N8 -158.2(4) . .
C48 N10 Eu1 C33 60.4(3) . .
C52 N10 Eu1 C33 -109.3(4) . .
C48 N10 Eu1 C23 173.5(3) . .
C52 N10 Eu1 C23 3.9(4) . .
C48 N10 Eu1 C22 -162.8(3) . .
C52 N10 Eu1 C22 27.5(4) . .
C48 N10 Eu1 U1 -62.0(3) . .
C52 N10 Eu1 U1 128.4(4) . .
C34 N8 Eu1 O1 163.2(3) . .
C35 N8 Eu1 O1 -46.9(3) . .
C34 N8 Eu1 N7 10.1(3) . .
C35 N8 Eu1 N7 160.0(4) . .
C34 N8 Eu1 N6 -18.1(4) . .
C35 N8 Eu1 N6 131.9(3) . .
C34 N8 Eu1 N9 -87.6(3) . .
C35 N8 Eu1 N9 62.3(3) . .
C34 N8 Eu1 N5 -131.0(3) . .
C35 N8 Eu1 N5 19.0(4) . .
C34 N8 Eu1 N10 88.7(3) . .
C35 N8 Eu1 N10 -121.4(3) . .
C34 N8 Eu1 C33 4.9(3) . .
C35 N8 Eu1 C33 154.9(4) . .
C34 N8 Eu1 C23 -45.6(4) . .
C35 N8 Eu1 C23 104.3(4) . .
C34 N8 Eu1 C22 -103.6(3) . .
C35 N8 Eu1 C22 46.4(5) . .
C34 N8 Eu1 U1 164.2(3) . .
C35 N8 Eu1 U1 -45.9(3) . .
C32 C33 Eu1 O1 180.0(6) . .
N7 C33 Eu1 O1 142.3(3) . .
C34 C33 Eu1 O1 -29.6(3) . .
C32 C33 Eu1 N7 37.7(6) . .
C34 C33 Eu1 N7 -172.0(5) . .
C32 C33 Eu1 N6 10.0(7) . .
N7 C33 Eu1 N6 -27.7(3) . .
C34 C33 Eu1 N6 160.4(3) . .
C32 C33 Eu1 N9 -79.3(7) . .
N7 C33 Eu1 N9 -116.9(3) . .
C34 C33 Eu1 N9 71.1(3) . .
C32 C33 Eu1 N5 -41.9(8) . .
N7 C33 Eu1 N5 -79.6(4) . .
C34 C33 Eu1 N5 108.4(3) . .
C32 C33 Eu1 N10 89.5(7) . .
N7 C33 Eu1 N10 51.8(3) . .
C34 C33 Eu1 N10 -120.1(3) . .
C32 C33 Eu1 N8 -154.7(7) . .
N7 C33 Eu1 N8 167.6(4) . .
C34 C33 Eu1 N8 -4.3(2) . .
C32 C33 Eu1 C23 4.2(7) . .
N7 C33 Eu1 C23 -33.5(3) . .
C34 C33 Eu1 C23 154.5(3) . .
C32 C33 Eu1 C22 -13.8(7) . .
N7 C33 Eu1 C22 -51.5(3) . .
C34 C33 Eu1 C22 136.5(3) . .
C32 C33 Eu1 U1 -179.2(6) . .
N7 C33 Eu1 U1 143.1(3) . .
C34 C33 Eu1 U1 -28.9(3) . .
N6 C23 Eu1 O1 -160.5(3) . .
C24 C23 Eu1 O1 -126.4(8) . .
C22 C23 Eu1 O1 35.1(3) . .
N6 C23 Eu1 N7 2.6(3) . .
C24 C23 Eu1 N7 36.7(8) . .
C22 C23 Eu1 N7 -161.8(3) . .
C24 C23 Eu1 N6 34.2(7) . .
C22 C23 Eu1 N6 -164.4(5) . .
N6 C23 Eu1 N9 93.4(3) . .
C24 C23 Eu1 N9 127.6(8) . .
C22 C23 Eu1 N9 -70.9(3) . .
N6 C23 Eu1 N5 164.6(4) . .
C24 C23 Eu1 N5 -161.3(8) . .
C22 C23 Eu1 N5 0.2(2) . .
N6 C23 Eu1 N10 -86.7(3) . .
C24 C23 Eu1 N10 -52.6(8) . .
C22 C23 Eu1 N10 108.9(3) . .
N6 C23 Eu1 N8 53.7(5) . .
C24 C23 Eu1 N8 87.9(8) . .
C22 C23 Eu1 N8 -110.6(3) . .
N6 C23 Eu1 C33 15.2(4) . .
C24 C23 Eu1 C33 49.4(8) . .
C22 C23 Eu1 C33 -149.2(3) . .
N6 C23 Eu1 C22 164.4(5) . .
C24 C23 Eu1 C22 -161.5(9) . .
N6 C23 Eu1 U1 -161.4(3) . .
C24 C23 Eu1 U1 -127.2(7) . .
C22 C23 Eu1 U1 34.2(3) . .
N5 C22 Eu1 O1 29.1(3) . .
C23 C22 Eu1 O1 -150.6(3) . .
N5 C22 Eu1 N7 -159.6(3) . .
C23 C22 Eu1 N7 20.8(3) . .
N5 C22 Eu1 N6 -172.2(4) . .
C23 C22 Eu1 N6 8.1(3) . .
N5 C22 Eu1 N9 -73.6(3) . .
C23 C22 Eu1 N9 106.7(3) . .
C23 C22 Eu1 N5 -179.7(5) . .
N5 C22 Eu1 N10 111.1(3) . .
C23 C22 Eu1 N10 -68.6(3) . .
N5 C22 Eu1 N8 -58.2(4) . .
C23 C22 Eu1 N8 122.1(3) . .
N5 C22 Eu1 C33 -138.9(3) . .
C23 C22 Eu1 C33 41.4(3) . .
N5 C22 Eu1 C23 179.7(5) . .
N5 C22 Eu1 U1 28.7(3) . .
C23 C22 Eu1 U1 -151.0(3) . .
U2 O3 Eu2 N106 -101(2) . .
U2 O3 Eu2 N107 127(2) . .
U2 O3 Eu2 N109 12(2) . .
U2 O3 Eu2 N111 -156(3) . .
U2 O3 Eu2 N110 -177(3) . .
U2 O3 Eu2 N108 86(2) . .
U2 O3 Eu2 N105 -59(2) . .
U2 O3 Eu2 C123 -81(2) . .
U2 O3 Eu2 C133 109(2) . .
C126 N106 Eu2 O3 -138.8(4) . .
C123 N106 Eu2 O3 48.4(4) . .
C126 N106 Eu2 N107 10.8(4) . .
C123 N106 Eu2 N107 -162.0(3) . .
C126 N106 Eu2 N109 106.1(4) . .
C123 N106 Eu2 N109 -66.7(3) . .
C126 N106 Eu2 N111 -83.6(6) . .
C123 N106 Eu2 N111 103.5(5) . .
C126 N106 Eu2 N110 -65.6(6) . .
C123 N106 Eu2 N110 121.6(5) . .
C126 N106 Eu2 N108 30.5(5) . .
C123 N106 Eu2 N108 -142.3(3) . .
C126 N106 Eu2 N105 176.2(5) . .
C123 N106 Eu2 N105 3.3(3) . .
C126 N106 Eu2 C123 172.8(7) . .
C126 N106 Eu2 C133 16.1(4) . .
C123 N106 Eu2 C133 -156.8(3) . .
C126 N106 Eu2 U2 -141.1(4) . .
C123 N106 Eu2 U2 46.0(4) . .
C130 N107 Eu2 O3 134.6(4) . .
C133 N107 Eu2 O3 -43.8(4) . .
C130 N107 Eu2 N106 -15.3(4) . .
C133 N107 Eu2 N106 166.3(3) . .
C130 N107 Eu2 N109 -108.0(4) . .
C133 N107 Eu2 N109 73.6(3) . .
C130 N107 Eu2 N111 62.4(6) . .
C133 N107 Eu2 N111 -116.0(4) . .
C130 N107 Eu2 N110 76.9(6) . .
C133 N107 Eu2 N110 -101.6(5) . .
C130 N107 Eu2 N108 178.7(5) . .
C133 N107 Eu2 N108 0.3(3) . .
C130 N107 Eu2 N105 -36.4(5) . .
C133 N107 Eu2 N105 145.2(3) . .
C130 N107 Eu2 C123 -22.1(5) . .
C133 N107 Eu2 C123 159.5(3) . .
C130 N107 Eu2 C133 178.4(7) . .
C130 N107 Eu2 U2 136.5(4) . .
C133 N107 Eu2 U2 -41.9(4) . .
C147 N109 Eu2 O3 -168.2(3) . .
C143 N109 Eu2 O3 1.0(3) . .
C147 N109 Eu2 N106 -24.6(3) . .
C143 N109 Eu2 N106 144.6(3) . .
C147 N109 Eu2 N107 47.7(3) . .
C143 N109 Eu2 N107 -143.1(3) . .
C147 N109 Eu2 N111 -77.9(14) . .
C143 N109 Eu2 N111 91.2(13) . .
C147 N109 Eu2 N110 81(2) . .
C143 N109 Eu2 N110 -110(2) . .
C147 N109 Eu2 N108 113.8(3) . .
C143 N109 Eu2 N108 -77.0(3) . .
C147 N109 Eu2 N105 -91.5(3) . .
C143 N109 Eu2 N105 77.7(3) . .
C147 N109 Eu2 C123 -45.2(3) . .
C143 N109 Eu2 C123 124.0(3) . .
C147 N109 Eu2 C133 69.2(3) . .
C143 N109 Eu2 C133 -121.6(3) . .
C147 N109 Eu2 U2 -167.9(3) . .
C143 N109 Eu2 U2 1.3(3) . .
C134 N108 Eu2 O3 155.5(3) . .
C135 N108 Eu2 O3 -49.6(3) . .
C134 N108 Eu2 N106 -17.6(4) . .
C135 N108 Eu2 N106 137.3(3) . .
C134 N108 Eu2 N107 2.5(3) . .
C135 N108 Eu2 N107 157.5(3) . .
C134 N108 Eu2 N109 -99.8(3) . .
C135 N108 Eu2 N109 55.1(3) . .
C134 N108 Eu2 N111 82.8(4) . .
C135 N108 Eu2 N111 -122.2(4) . .
C134 N108 Eu2 N110 75.5(4) . .
C135 N108 Eu2 N110 -129.6(4) . .
C134 N108 Eu2 N105 -140.4(3) . .
C135 N108 Eu2 N105 14.6(4) . .
C134 N108 Eu2 C123 -48.4(4) . .
C135 N108 Eu2 C123 106.6(4) . .
C134 N108 Eu2 C133 2.7(3) . .
C135 N108 Eu2 C133 157.6(4) . .
C134 N108 Eu2 U2 157.0(3) . .
C135 N108 Eu2 U2 -48.0(3) . .
C122 N105 Eu2 O3 -157.9(3) . .
C121 N105 Eu2 O3 46.9(3) . .
C122 N105 Eu2 N106 -5.2(3) . .
C121 N105 Eu2 N106 -160.4(4) . .
C122 N105 Eu2 N107 16.2(4) . .
C121 N105 Eu2 N107 -139.0(3) . .
C122 N105 Eu2 N109 96.4(3) . .
C121 N105 Eu2 N109 -58.7(3) . .
C122 N105 Eu2 N111 -80.8(4) . .
C121 N105 Eu2 N111 124.0(4) . .
C122 N105 Eu2 N110 -82.3(4) . .
C121 N105 Eu2 N110 122.5(4) . .
C122 N105 Eu2 N108 137.9(3) . .
C121 N105 Eu2 N108 -17.3(4) . .
C122 N105 Eu2 C123 -3.5(3) . .
C121 N105 Eu2 C123 -158.6(4) . .
C122 N105 Eu2 C133 46.6(4) . .
C121 N105 Eu2 C133 -108.6(4) . .
C122 N105 Eu2 U2 -159.3(3) . .
C121 N105 Eu2 U2 45.6(3) . .
N106 C123 Eu2 O3 -145.1(3) . .
C124 C123 Eu2 O3 -153.0(7) . .
C122 C123 Eu2 O3 33.7(3) . .
C124 C123 Eu2 N106 -7.9(7) . .
C122 C123 Eu2 N106 178.8(5) . .
N106 C123 Eu2 N107 17.1(3) . .
C124 C123 Eu2 N107 9.2(8) . .
C122 C123 Eu2 N107 -164.0(3) . .
N106 C123 Eu2 N109 113.3(3) . .
C124 C123 Eu2 N109 105.3(8) . .
C122 C123 Eu2 N109 -67.9(3) . .
N106 C123 Eu2 N111 -73.2(4) . .
C124 C123 Eu2 N111 -81.1(8) . .
C122 C123 Eu2 N111 105.7(4) . .
N106 C123 Eu2 N110 -59.6(5) . .
C124 C123 Eu2 N110 -67.6(8) . .
C122 C123 Eu2 N110 119.2(4) . .
N106 C123 Eu2 N108 63.4(4) . .
C124 C123 Eu2 N108 55.5(9) . .
C122 C123 Eu2 N108 -117.7(3) . .
N106 C123 Eu2 N105 -175.7(4) . .
C124 C123 Eu2 N105 176.3(8) . .
C122 C123 Eu2 N105 3.1(2) . .
N106 C123 Eu2 C133 25.6(3) . .
C124 C123 Eu2 C133 17.6(8) . .
C122 C123 Eu2 C133 -155.6(2) . .
N106 C123 Eu2 U2 -146.9(3) . .
C124 C123 Eu2 U2 -154.8(7) . .
C122 C123 Eu2 U2 31.9(3) . .
C134 C133 Eu2 O3 -34.5(3) . .
N107 C133 Eu2 O3 148.3(3) . .
C132 C133 Eu2 O3 146.0(6) . .
C134 C133 Eu2 N106 164.2(3) . .
N107 C133 Eu2 N106 -13.1(3) . .
C132 C133 Eu2 N106 -15.3(7) . .
C134 C133 Eu2 N107 177.2(5) . .
C132 C133 Eu2 N107 -2.2(6) . .
C134 C133 Eu2 N109 69.6(3) . .
N107 C133 Eu2 N109 -107.6(3) . .
C132 C133 Eu2 N109 -109.8(7) . .
C134 C133 Eu2 N111 -116.9(4) . .
N107 C133 Eu2 N111 65.9(4) . .
C132 C133 Eu2 N111 63.7(7) . .
C134 C133 Eu2 N110 -108.6(4) . .
N107 C133 Eu2 N110 74.2(4) . .
C132 C133 Eu2 N110 71.9(7) . .
C134 C133 Eu2 N108 -2.4(2) . .
N107 C133 Eu2 N108 -179.6(4) . .
C132 C133 Eu2 N108 178.2(7) . .
C134 C133 Eu2 N105 116.6(3) . .
N107 C133 Eu2 N105 -60.6(4) . .
C132 C133 Eu2 N105 -62.8(7) . .
C134 C133 Eu2 C123 154.6(2) . .
N107 C133 Eu2 C123 -22.6(3) . .
C132 C133 Eu2 C123 -24.8(7) . .
C134 C133 Eu2 U2 -32.8(3) . .
N107 C133 Eu2 U2 150.0(3) . .
C132 C133 Eu2 U2 147.7(6) . .
Eu1 O1 U1 O2 -69(3) . .
Eu1 O1 U1 O2 -63(3) . 3_657
Eu1 O1 U1 N3 80(3) . .
Eu1 O1 U1 N2 152(3) . .
Eu1 O1 U1 N1 -143(3) . .
Eu1 O1 U1 N4 14(3) . .
Eu1 O1 U1 U1 -64(3) . 3_657
U1 O2 U1 O1 5.5(13) 3_657 .
U1 O2 U1 O2 0.0 3_657 3_657
U1 O2 U1 N3 -143.63(11) 3_657 .
U1 O2 U1 N2 144.25(11) 3_657 .
U1 O2 U1 N1 78.01(12) 3_657 .
U1 O2 U1 N4 -76.09(12) 3_657 .
U1 O2 U1 Eu1 -10.5(8) 3_657 .
C9 N3 U1 O1 98.1(4) . .
C12 N3 U1 O1 -54.9(3) . .
C9 N3 U1 O2 -84.3(4) . .
C12 N3 U1 O2 122.8(3) . .
C9 N3 U1 O2 -151.3(3) . 3_657
C12 N3 U1 O2 55.7(3) . 3_657
C9 N3 U1 N2 9.2(4) . .
C12 N3 U1 N2 -143.7(3) . .
C9 N3 U1 N1 32.1(4) . .
C12 N3 U1 N1 -120.9(3) . .
C9 N3 U1 N4 170.7(4) . .
C12 N3 U1 N4 17.7(3) . .
C9 N3 U1 U1 -112.3(4) . 3_657
C12 N3 U1 U1 94.8(3) . 3_657
C9 N3 U1 Eu1 99.6(4) . .
C12 N3 U1 Eu1 -53.3(3) . .
C5 N2 U1 O1 -102.4(4) . .
C2 N2 U1 O1 58.5(3) . .
C5 N2 U1 O2 80.7(4) . .
C2 N2 U1 O2 -118.4(3) . .
C5 N2 U1 O2 147.6(3) . 3_657
C2 N2 U1 O2 -51.5(3) . 3_657
C5 N2 U1 N3 -12.7(4) . .
C2 N2 U1 N3 148.2(3) . .
C5 N2 U1 N1 -174.9(4) . .
C2 N2 U1 N1 -14.0(3) . .
C5 N2 U1 N4 -37.2(4) . .
C2 N2 U1 N4 123.7(3) . .
C5 N2 U1 U1 108.3(4) . 3_657
C2 N2 U1 U1 -90.8(3) . 3_657
C5 N2 U1 Eu1 -101.6(4) . .
C2 N2 U1 Eu1 59.3(3) . .
C1 N1 U1 O1 -79.1(3) . .
C42 N1 U1 O1 69.9(3) . .
C1 N1 U1 O2 105.4(3) . .
C42 N1 U1 O2 -105.6(3) . .
C1 N1 U1 O2 175.2(3) . 3_657
C42 N1 U1 O2 -35.8(3) . 3_657
C1 N1 U1 N3 -6.9(3) . .
C42 N1 U1 N3 142.1(3) . .
C1 N1 U1 N2 17.0(3) . .
C42 N1 U1 N2 166.0(3) . .
C1 N1 U1 N4 -115.4(3) . .
C42 N1 U1 N4 33.6(4) . .
C1 N1 U1 U1 144.6(3) . 3_657
C42 N1 U1 U1 -66.4(3) . 3_657
C1 N1 U1 Eu1 -80.1(3) . .
C42 N1 U1 Eu1 68.9(3) . .
C13 N4 U1 O1 77.2(3) . .
C14 N4 U1 O1 -69.2(3) . .
C13 N4 U1 O2 -107.5(3) . .
C14 N4 U1 O2 106.1(3) . .
C13 N4 U1 O2 -176.6(3) . 3_657
C14 N4 U1 O2 37.0(3) . 3_657
C13 N4 U1 N3 -19.1(3) . .
C14 N4 U1 N3 -165.5(3) . .
C13 N4 U1 N2 6.3(4) . .
C14 N4 U1 N2 -140.1(3) . .
C13 N4 U1 N1 113.5(3) . .
C14 N4 U1 N1 -32.9(4) . .
C13 N4 U1 U1 -146.3(3) . 3_657
C14 N4 U1 U1 67.3(3) . 3_657
C13 N4 U1 Eu1 77.6(3) . .
C14 N4 U1 Eu1 -68.8(3) . .
N7 Eu1 U1 O1 -6(3) . .
N6 Eu1 U1 O1 136(3) . .
N9 Eu1 U1 O1 -115(3) . .
N5 Eu1 U1 O1 173(3) . .
N10 Eu1 U1 O1 75(3) . .
N8 Eu1 U1 O1 -46(3) . .
C33 Eu1 U1 O1 -28(3) . .
C23 Eu1 U1 O1 148(3) . .
C22 Eu1 U1 O1 162(3) . .
O1 Eu1 U1 O2 127(3) . .
N7 Eu1 U1 O2 120.7(7) . .
N6 Eu1 U1 O2 -96.5(8) . .
N9 Eu1 U1 O2 12.1(7) . .
N5 Eu1 U1 O2 -60.3(7) . .
N10 Eu1 U1 O2 -157.6(7) . .
N8 Eu1 U1 O2 81.0(7) . .
C33 Eu1 U1 O2 99.0(7) . .
C23 Eu1 U1 O2 -84.6(7) . .
C22 Eu1 U1 O2 -70.6(7) . .
O1 Eu1 U1 O2 117(3) . 3_657
N7 Eu1 U1 O2 110.39(14) . 3_657
N6 Eu1 U1 O2 -106.75(15) . 3_657
N9 Eu1 U1 O2 1.79(10) . 3_657
N5 Eu1 U1 O2 -70.53(10) . 3_657
N10 Eu1 U1 O2 -167.87(10) . 3_657
N8 Eu1 U1 O2 70.72(9) . 3_657
C33 Eu1 U1 O2 88.74(11) . 3_657
C23 Eu1 U1 O2 -94.91(12) . 3_657
C22 Eu1 U1 O2 -80.88(10) . 3_657
O1 Eu1 U1 N3 -100(3) . .
N7 Eu1 U1 N3 -106.05(15) . .
N6 Eu1 U1 N3 36.81(17) . .
N9 Eu1 U1 N3 145.35(12) . .
N5 Eu1 U1 N3 73.03(11) . .
N10 Eu1 U1 N3 -24.31(12) . .
N8 Eu1 U1 N3 -145.71(11) . .
C33 Eu1 U1 N3 -127.70(13) . .
C23 Eu1 U1 N3 48.66(13) . .
C22 Eu1 U1 N3 62.68(11) . .
O1 Eu1 U1 N2 -28(3) . .
N7 Eu1 U1 N2 -34.21(15) . .
N6 Eu1 U1 N2 108.65(16) . .
N9 Eu1 U1 N2 -142.81(12) . .
N5 Eu1 U1 N2 144.87(11) . .
N10 Eu1 U1 N2 47.53(11) . .
N8 Eu1 U1 N2 -73.88(11) . .
C33 Eu1 U1 N2 -55.86(12) . .
C23 Eu1 U1 N2 120.49(13) . .
C22 Eu1 U1 N2 134.52(11) . .
O1 Eu1 U1 N1 37(3) . .
N7 Eu1 U1 N1 30.67(15) . .
N6 Eu1 U1 N1 173.54(16) . .
N9 Eu1 U1 N1 -77.93(12) . .
N5 Eu1 U1 N1 -150.25(11) . .
N10 Eu1 U1 N1 112.41(11) . .
N8 Eu1 U1 N1 -8.99(11) . .
C33 Eu1 U1 N1 9.02(12) . .
C23 Eu1 U1 N1 -174.62(13) . .
C22 Eu1 U1 N1 -160.59(11) . .
O1 Eu1 U1 N4 -166(3) . .
N7 Eu1 U1 N4 -172.30(15) . .
N6 Eu1 U1 N4 -29.44(16) . .
N9 Eu1 U1 N4 79.10(12) . .
N5 Eu1 U1 N4 6.78(11) . .
N10 Eu1 U1 N4 -90.56(12) . .
N8 Eu1 U1 N4 148.03(11) . .
C33 Eu1 U1 N4 166.05(12) . .
C23 Eu1 U1 N4 -17.60(13) . .
C22 Eu1 U1 N4 -3.57(11) . .
O1 Eu1 U1 U1 118(3) . 3_657
N7 Eu1 U1 U1 111.14(13) . 3_657
N6 Eu1 U1 U1 -106.00(14) . 3_657
N9 Eu1 U1 U1 2.54(8) . 3_657
N5 Eu1 U1 U1 -69.78(8) . 3_657
N10 Eu1 U1 U1 -167.12(8) . 3_657
N8 Eu1 U1 U1 71.48(7) . 3_657
C33 Eu1 U1 U1 89.49(10) . 3_657
C23 Eu1 U1 U1 -94.15(10) . 3_657
C22 Eu1 U1 U1 -80.13(8) . 3_657
Eu2 O3 U2 O4 -4(3) . .
Eu2 O3 U2 O4 -12(2) . 3_776
Eu2 O3 U2 N103 132(2) . .
Eu2 O3 U2 N102 -157(2) . .
Eu2 O3 U2 N104 67(2) . .
Eu2 O3 U2 N101 -92(2) . .
Eu2 O3 U2 U2 -11(3) . 3_776
U2 O4 U2 O3 -8.7(10) 3_776 .
U2 O4 U2 O4 0.0 3_776 3_776
U2 O4 U2 N103 -144.42(11) 3_776 .
U2 O4 U2 N102 144.58(11) 3_776 .
U2 O4 U2 N104 -77.42(12) 3_776 .
U2 O4 U2 N101 77.80(12) 3_776 .
U2 O4 U2 Eu2 -9.5(6) 3_776 .
C109 N103 U2 O3 102.7(4) . .
C112 N103 U2 O3 -56.0(3) . .
C109 N103 U2 O4 -81.8(4) . .
C112 N103 U2 O4 119.5(3) . .
C109 N103 U2 O4 -147.3(3) . 3_776
C112 N103 U2 O4 53.9(3) . 3_776
C109 N103 U2 N102 13.7(4) . .
C112 N103 U2 N102 -145.1(3) . .
C109 N103 U2 N104 174.9(4) . .
C112 N103 U2 N104 16.2(3) . .
C109 N103 U2 N101 36.7(4) . .
C112 N103 U2 N101 -122.0(3) . .
C109 N103 U2 U2 -109.1(4) . 3_776
C112 N103 U2 U2 92.2(3) . 3_776
C109 N103 U2 Eu2 104.1(4) . .
C112 N103 U2 Eu2 -54.6(3) . .
C105 N102 U2 O3 -102.8(4) . .
C102 N102 U2 O3 54.7(3) . .
C105 N102 U2 O4 80.1(4) . .
C102 N102 U2 O4 -122.4(3) . .
C105 N102 U2 O4 148.1(3) . 3_776
C102 N102 U2 O4 -54.5(3) . 3_776
C105 N102 U2 N103 -12.5(4) . .
C102 N102 U2 N103 145.0(3) . .
C105 N102 U2 N104 -36.5(4) . .
C102 N102 U2 N104 121.0(3) . .
C105 N102 U2 N101 -174.2(4) . .
C102 N102 U2 N101 -16.7(3) . .
C105 N102 U2 U2 108.0(4) . 3_776
C102 N102 U2 U2 -94.5(3) . 3_776
C105 N102 U2 Eu2 -103.5(4) . .
C102 N102 U2 Eu2 54.0(3) . .
C113 N104 U2 O3 80.3(3) . .
C114 N104 U2 O3 -70.9(3) . .
C113 N104 U2 O4 -106.0(3) . .
C114 N104 U2 O4 102.8(3) . .
C113 N104 U2 O4 -175.0(3) . 3_776
C114 N104 U2 O4 33.7(3) . 3_776
C113 N104 U2 N103 -17.0(3) . .
C114 N104 U2 N103 -168.3(3) . .
C113 N104 U2 N102 7.7(3) . .
C114 N104 U2 N102 -143.6(3) . .
C113 N104 U2 N101 113.0(3) . .
C114 N104 U2 N101 -38.2(4) . .
C113 N104 U2 U2 -144.8(3) . 3_776
C114 N104 U2 U2 63.9(3) . 3_776
C113 N104 U2 Eu2 82.0(3) . .
C114 N104 U2 Eu2 -69.2(3) . .
C101 N101 U2 O3 -78.6(3) . .
C142 N101 U2 O3 69.8(3) . .
C101 N101 U2 O4 108.2(3) . .
C142 N101 U2 O4 -103.4(3) . .
C101 N101 U2 O4 177.0(3) . 3_776
C142 N101 U2 O4 -34.5(3) . 3_776
C101 N101 U2 N103 -5.5(3) . .
C142 N101 U2 N103 143.0(3) . .
C101 N101 U2 N102 18.4(3) . .
C142 N101 U2 N102 166.9(3) . .
C101 N101 U2 N104 -111.6(3) . .
C142 N101 U2 N104 36.9(4) . .
C101 N101 U2 U2 147.2(3) . 3_776
C142 N101 U2 U2 -64.3(3) . 3_776
C101 N101 U2 Eu2 -80.5(3) . .
C142 N101 U2 Eu2 67.9(3) . .
N106 Eu2 U2 O3 81(2) . .
N107 Eu2 U2 O3 -54(2) . .
N109 Eu2 U2 O3 -169(2) . .
N111 Eu2 U2 O3 24(2) . .
N110 Eu2 U2 O3 3(2) . .
N108 Eu2 U2 O3 -94(2) . .
N105 Eu2 U2 O3 121(2) . .
C123 Eu2 U2 O3 100(2) . .
C133 Eu2 U2 O3 -72(2) . .
O3 Eu2 U2 O4 177(3) . .
N106 Eu2 U2 O4 -102.3(5) . .
N107 Eu2 U2 O4 122.6(5) . .
N109 Eu2 U2 O4 8.5(5) . .
N111 Eu2 U2 O4 -159.4(6) . .
N110 Eu2 U2 O4 -179.6(6) . .
N108 Eu2 U2 O4 83.4(5) . .
N105 Eu2 U2 O4 -62.2(5) . .
C123 Eu2 U2 O4 -83.1(5) . .
C133 Eu2 U2 O4 105.0(5) . .
O3 Eu2 U2 O4 168(2) . 3_776
N106 Eu2 U2 O4 -111.41(15) . 3_776
N107 Eu2 U2 O4 113.45(15) . 3_776
N109 Eu2 U2 O4 -0.66(10) . 3_776
N111 Eu2 U2 O4 -168.6(4) . 3_776
N110 Eu2 U2 O4 171.2(4) . 3_776
N108 Eu2 U2 O4 74.23(10) . 3_776
N105 Eu2 U2 O4 -71.29(9) . 3_776
C123 Eu2 U2 O4 -92.27(12) . 3_776
C133 Eu2 U2 O4 95.84(11) . 3_776
O3 Eu2 U2 N103 -48(2) . .
N106 Eu2 U2 N103 32.85(16) . .
N107 Eu2 U2 N103 -102.29(15) . .
N109 Eu2 U2 N103 143.60(11) . .
N111 Eu2 U2 N103 -24.3(4) . .
N110 Eu2 U2 N103 -44.5(4) . .
N108 Eu2 U2 N103 -141.52(11) . .
N105 Eu2 U2 N103 72.96(11) . .
C123 Eu2 U2 N103 51.99(13) . .
C133 Eu2 U2 N103 -119.90(12) . .
O3 Eu2 U2 N102 23(2) . .
N106 Eu2 U2 N102 103.49(16) . .
N107 Eu2 U2 N102 -31.65(15) . .
N109 Eu2 U2 N102 -145.76(11) . .
N111 Eu2 U2 N102 46.3(4) . .
N110 Eu2 U2 N102 26.1(4) . .
N108 Eu2 U2 N102 -70.88(11) . .
N105 Eu2 U2 N102 143.60(11) . .
C123 Eu2 U2 N102 122.63(13) . .
C133 Eu2 U2 N102 -49.26(12) . .
O3 Eu2 U2 N104 -113(2) . .
N106 Eu2 U2 N104 -32.18(17) . .
N107 Eu2 U2 N104 -167.32(16) . .
N109 Eu2 U2 N104 78.57(11) . .
N111 Eu2 U2 N104 -89.3(4) . .
N110 Eu2 U2 N104 -109.5(4) . .
N108 Eu2 U2 N104 153.46(11) . .
N105 Eu2 U2 N104 7.94(11) . .
C123 Eu2 U2 N104 -13.04(13) . .
C133 Eu2 U2 N104 175.07(12) . .
O3 Eu2 U2 N101 87(2) . .
N106 Eu2 U2 N101 167.90(17) . .
N107 Eu2 U2 N101 32.75(16) . .
N109 Eu2 U2 N101 -81.35(11) . .
N111 Eu2 U2 N101 110.7(4) . .
N110 Eu2 U2 N101 90.5(4) . .
N108 Eu2 U2 N101 -6.47(11) . .
N105 Eu2 U2 N101 -151.99(11) . .
C123 Eu2 U2 N101 -172.97(13) . .
C133 Eu2 U2 N101 15.15(12) . .
O3 Eu2 U2 U2 169(2) . 3_776
N106 Eu2 U2 U2 -110.43(14) . 3_776
N107 Eu2 U2 U2 114.43(13) . 3_776
N109 Eu2 U2 U2 0.32(8) . 3_776
N111 Eu2 U2 U2 -167.6(4) . 3_776
N110 Eu2 U2 U2 172.2(4) . 3_776
N108 Eu2 U2 U2 75.20(8) . 3_776
N105 Eu2 U2 U2 -70.32(7) . 3_776
C123 Eu2 U2 U2 -91.29(10) . 3_776
C133 Eu2 U2 U2 96.82(9) . 3_776
O3 Eu2 N110 C152 60.2(15) . .
N106 Eu2 N110 C152 -81.5(15) . .
N107 Eu2 N110 C152 -153.4(16) . .
N109 Eu2 N110 C152 172.7(14) . .
N111 Eu2 N110 C152 -19.8(14) . .
N108 Eu2 N110 C152 140.4(15) . .
N105 Eu2 N110 C152 -15.5(16) . .
C123 Eu2 N110 C152 -62.2(15) . .
C133 Eu2 N110 C152 -175.6(15) . .
U2 Eu2 N110 C152 60.1(15) . .
O3 Eu2 N110 C148 -124.4(12) . .
N106 Eu2 N110 C148 93.9(12) . .
N107 Eu2 N110 C148 22.0(11) . .
N109 Eu2 N110 C148 -12(3) . .
N111 Eu2 N110 C148 156(2) . .
N108 Eu2 N110 C148 -44.2(12) . .
N105 Eu2 N110 C148 159.9(11) . .
C123 Eu2 N110 C148 113.2(12) . .
C133 Eu2 N110 C148 -0.3(11) . .
U2 Eu2 N110 C148 -124.5(12) . .
C152 N110 C148 C149 5(3) . .
Eu2 N110 C148 C149 -169.9(9) . .
N110 C148 C149 C150 -7(2) . .
C148 C149 C150 C151 4(4) . .
C148 N110 C152 C151 -2(3) . .
Eu2 N110 C152 C151 174.2(19) . .
C149 C150 C151 C152 -1(5) . .
N110 C152 C151 C150 -1(5) . .
O3 Eu2 N111 C157 123.3(11) . .
N106 Eu2 N111 C157 -24.3(10) . .
N107 Eu2 N111 C157 -95.7(11) . .
N109 Eu2 N111 C157 30(2) . .
N110 Eu2 N111 C157 -140(2) . .
N108 Eu2 N111 C157 -162.1(10) . .
N105 Eu2 N111 C157 43.5(11) . .
C123 Eu2 N111 C157 -2.4(11) . .
C133 Eu2 N111 C157 -116.1(11) . .
U2 Eu2 N111 C157 122.6(11) . .
O3 Eu2 N111 C153 -70.8(12) . .
N106 Eu2 N111 C153 141.7(13) . .
N107 Eu2 N111 C153 70.3(13) . .
N109 Eu2 N111 C153 -163.6(12) . .
N110 Eu2 N111 C153 25.5(13) . .
N108 Eu2 N111 C153 3.8(14) . .
N105 Eu2 N111 C153 -150.6(12) . .
C123 Eu2 N111 C153 163.6(13) . .
C133 Eu2 N111 C153 49.9(13) . .
U2 Eu2 N111 C153 -71.4(12) . .
C157 N111 C153 C154 6(3) . .
Eu2 N111 C153 C154 -162(2) . .
N111 C153 C154 C155 -4(4) . .
C157 C156 C155 C154 3(3) . .
C153 C154 C155 C156 0(4) . .
C153 N111 C157 C156 -3(2) . .
Eu2 N111 C157 C156 163.7(9) . .
C155 C156 C157 N111 -1(2) . .
